data_4334555
loop_
_publ_author_name
'Partha Pratim Jana'
'Ryan Henderson'
'Bernd Harbrecht'
'Sven Lidin'

_publ_contact_author_address
;
CAS Chemical Centre
P O B 124
221 00 Lund
Sweden
;
_publ_contact_author_email Partha.Jana@polymat.lth.se
_publ_contact_author_name 'Patha Pratim Jana'
_publ_section_title
;
 Site Preference and Ordering Induced by Au Substitution in the \g-Brass
 Related Complex Au-Cr-Zn Phases
;
_journal_name_full 'Inorganic Chemistry'
_journal_page_first 4812
_journal_page_last 4818
_journal_paper_doi 10.1021/ic302244e
_journal_volume 52
_journal_year 2013
_chemical_formula_sum 'Au3.79 Cr5.37 Zn91.75'
_chemical_formula_weight 7023.28
_chemical_name_systematic
;
 ?
;
_space_group_IT_number 216
_symmetry_cell_setting cubic
_symmetry_space_group_name_Hall 'F -4 2 3'
_symmetry_space_group_name_H-M 'F -4 3 m'
_atom_sites_solution_hydrogens geom
_atom_sites_solution_primary direct
_atom_sites_solution_secondary difmap
_audit_creation_method SHELXL-97
_audit_update_record
;
2012-09-08 # Formatted by publCIF
;
_cell_angle_alpha 90.00
_cell_angle_beta 90.00
_cell_angle_gamma 90.00
_cell_formula_units_Z 4
_cell_length_a 18.3280(10)
_cell_length_b 18.3280(10)
_cell_length_c 18.3280(10)
_cell_measurement_temperature 293(2)
_cell_volume 6156.7(6)
_computing_cell_refinement 'IPDS software'
_computing_data_collection 'IPDS software'
_computing_data_reduction 'IPDS software/X-RED'
_computing_structure_refinement 'SHELXL-97 (Sheldrick, 1997)'
_computing_structure_solution 'direct methods/SHELXS-97'
_diffrn_ambient_temperature 293(2)
_diffrn_measured_fraction_theta_full 0.997
_diffrn_measured_fraction_theta_max 0.997
_diffrn_measurement_device_type IPDS(Stoe&Cie.)
_diffrn_radiation_monochromator graphite
_diffrn_radiation_source 'fine-focus sealed tube'
_diffrn_radiation_type MoK\a
_diffrn_radiation_wavelength 0.71073
_diffrn_reflns_av_R_equivalents 0.0990
_diffrn_reflns_av_sigmaI/netI 0.0402
_diffrn_reflns_limit_h_max 27
_diffrn_reflns_limit_h_min -16
_diffrn_reflns_limit_k_max 27
_diffrn_reflns_limit_k_min -27
_diffrn_reflns_limit_l_max 28
_diffrn_reflns_limit_l_min -21
_diffrn_reflns_number 11212
_diffrn_reflns_theta_full 32.98
_diffrn_reflns_theta_max 32.98
_diffrn_reflns_theta_min 3.14
_exptl_absorpt_coefficient_mu 44.818
_exptl_absorpt_correction_type numerical
_exptl_absorpt_process_details X-SHAPE
_exptl_crystal_colour 'silvery with metallic luster'
_exptl_crystal_density_diffrn 7.577
_exptl_crystal_F_000 12723
_exptl_crystal_size_max 0.10
_exptl_crystal_size_mid 0.10
_exptl_crystal_size_min 0.08
_refine_diff_density_max 2.608
_refine_diff_density_min -2.094
_refine_diff_density_rms 0.479
_refine_ls_abs_structure_details 'Flack H D (1983), Acta Cryst. A39, 876-881'
_refine_ls_abs_structure_Flack 0.00(2)
_refine_ls_extinction_coef 0.00042(3)
_refine_ls_extinction_expression Fc^*^=kFc[1+0.001xFc^2^\l^3^/sin(2\q)]^-1/4^
_refine_ls_extinction_method SHELXL
_refine_ls_goodness_of_fit_ref 1.076
_refine_ls_hydrogen_treatment mixed
_refine_ls_matrix_type full
_refine_ls_number_parameters 80
_refine_ls_number_reflns 1198
_refine_ls_number_restraints 0
_refine_ls_restrained_S_all 1.076
_refine_ls_R_factor_all 0.0525
_refine_ls_R_factor_gt 0.0494
_refine_ls_shift/su_max 0.000
_refine_ls_shift/su_mean 0.000
_refine_ls_structure_factor_coef Fsqd
_refine_ls_weighting_details 'calc w=1/[\s^2^(Fo^2^)+(0.0666P)^2^+607.0464P] where P=(Fo^2^+2Fc^2^)/3'
_refine_ls_weighting_scheme calc
_refine_ls_wR_factor_gt 0.1253
_refine_ls_wR_factor_ref 0.1287
_reflns_number_gt 1129
_reflns_number_total 1198
_reflns_threshold_expression >2sigma(I)
_cod_data_source_file ic302244e_si_001_05.cif
_cod_data_source_block IV
_cod_original_sg_symbol_Hall 'F -4;2;3'
_cod_database_code 4334555

loop_
_symmetry_equiv_pos_as_xyz
'x, y, z'
'-x, -y, z'
'-x, y, -z'
'x, -y, -z'
'z, x, y'
'z, -x, -y'
'-z, -x, y'
'-z, x, -y'
'y, z, x'
'-y, z, -x'
'y, -z, -x'
'-y, -z, x'
'y, x, z'
'-y, -x, z'
'y, -x, -z'
'-y, x, -z'
'x, z, y'
'-x, z, -y'
'-x, -z, y'
'x, -z, -y'
'z, y, x'
'z, -y, -x'
'-z, y, -x'
'-z, -y, x'
'x, y+1/2, z+1/2'
'-x, -y+1/2, z+1/2'
'-x, y+1/2, -z+1/2'
'x, -y+1/2, -z+1/2'
'z, x+1/2, y+1/2'
'z, -x+1/2, -y+1/2'
'-z, -x+1/2, y+1/2'
'-z, x+1/2, -y+1/2'
'y, z+1/2, x+1/2'
'-y, z+1/2, -x+1/2'
'y, -z+1/2, -x+1/2'
'-y, -z+1/2, x+1/2'
'y, x+1/2, z+1/2'
'-y, -x+1/2, z+1/2'
'y, -x+1/2, -z+1/2'
'-y, x+1/2, -z+1/2'
'x, z+1/2, y+1/2'
'-x, z+1/2, -y+1/2'
'-x, -z+1/2, y+1/2'
'x, -z+1/2, -y+1/2'
'z, y+1/2, x+1/2'
'z, -y+1/2, -x+1/2'
'-z, y+1/2, -x+1/2'
'-z, -y+1/2, x+1/2'
'x+1/2, y, z+1/2'
'-x+1/2, -y, z+1/2'
'-x+1/2, y, -z+1/2'
'x+1/2, -y, -z+1/2'
'z+1/2, x, y+1/2'
'z+1/2, -x, -y+1/2'
'-z+1/2, -x, y+1/2'
'-z+1/2, x, -y+1/2'
'y+1/2, z, x+1/2'
'-y+1/2, z, -x+1/2'
'y+1/2, -z, -x+1/2'
'-y+1/2, -z, x+1/2'
'y+1/2, x, z+1/2'
'-y+1/2, -x, z+1/2'
'y+1/2, -x, -z+1/2'
'-y+1/2, x, -z+1/2'
'x+1/2, z, y+1/2'
'-x+1/2, z, -y+1/2'
'-x+1/2, -z, y+1/2'
'x+1/2, -z, -y+1/2'
'z+1/2, y, x+1/2'
'z+1/2, -y, -x+1/2'
'-z+1/2, y, -x+1/2'
'-z+1/2, -y, x+1/2'
'x+1/2, y+1/2, z'
'-x+1/2, -y+1/2, z'
'-x+1/2, y+1/2, -z'
'x+1/2, -y+1/2, -z'
'z+1/2, x+1/2, y'
'z+1/2, -x+1/2, -y'
'-z+1/2, -x+1/2, y'
'-z+1/2, x+1/2, -y'
'y+1/2, z+1/2, x'
'-y+1/2, z+1/2, -x'
'y+1/2, -z+1/2, -x'
'-y+1/2, -z+1/2, x'
'y+1/2, x+1/2, z'
'-y+1/2, -x+1/2, z'
'y+1/2, -x+1/2, -z'
'-y+1/2, x+1/2, -z'
'x+1/2, z+1/2, y'
'-x+1/2, z+1/2, -y'
'-x+1/2, -z+1/2, y'
'x+1/2, -z+1/2, -y'
'z+1/2, y+1/2, x'
'z+1/2, -y+1/2, -x'
'-z+1/2, y+1/2, -x'
'-z+1/2, -y+1/2, x'

loop_
_atom_site_label
_atom_site_type_symbol
_atom_site_fract_x
_atom_site_fract_y
_atom_site_fract_z
_atom_site_U_iso_or_equiv
_atom_site_adp_type
_atom_site_occupancy
_atom_site_symmetry_multiplicity
_atom_site_calc_flag
_atom_site_refinement_flags
Zn10 Zn 0.0000 0.0000 0.0000 0.024(4) Uani 0.57(4) 24 d SP
Zn11 Zn 0.0551(3) 0.0551(3) 0.0551(3) 0.032(3) Uani 0.49(2) 6 d SP
Au12 Au 0.91348(3) 0.91348(3) 0.91348(3) 0.0145(3) Uani 0.908(10) 6 d SP
Cr12 Cr 0.91348(3) 0.91348(3) 0.91348(3) 0.0145(3) Uani 0.092(10) 6 d SP
Zn13 Zn 0.1672(4) 0.0000 0.0000 0.0532(14) Uani 1 4 d S
Zn15 Zn 0.15595(10) 0.15595(10) 0.02307(13) 0.0276(5) Uani 1 2 d S
Cr42 Cr 0.64859(12) 0.64859(12) 0.64859(12) 0.0117(6) Uani 1 6 d S
Zn43 Zn 0.64351(14) 0.2500 0.2500 0.0185(5) Uani 1 4 d S
Zn45 Zn 0.10671(9) 0.10671(9) 0.77508(10) 0.0223(5) Uani 1 2 d S
Zn30 Zn 0.5000 0.5000 0.5000 0.0223(13) Uani 1 24 d S
Zn32 Zn 0.41235(11) 0.41235(11) 0.41235(11) 0.0204(6) Uani 1 6 d S
Zn34 Zn 0.04827(7) 0.04827(7) 0.65214(11) 0.0207(4) Uani 1 2 d S
Zn35 Zn 0.19072(9) 0.19072(9) 0.51686(11) 0.0235(5) Uani 1 2 d S
Cr20 Cr 0.2500 0.2500 0.2500 0.0117(12) Uani 1 24 d S
Zn21 Zn 0.3215(3) 0.3474(5) 0.3215(3) 0.026(3) Uani 0.231(10) 2 d SP
Zn22 Zn 0.16602(12) 0.16602(12) 0.16602(12) 0.0251(13) Uani 0.90(2) 6 d SP
Au23 Au 0.0913(4) 0.2500 0.2500 0.030(3) Uiso 0.027(15) 4 d SP
Zn23 Zn 0.0913(4) 0.2500 0.2500 0.030(3) Uiso 0.439(15) 4 d SP
Zn24 Zn 0.2224(6) 0.2224(6) 0.3901(7) 0.035(4) Uiso 0.208(14) 2 d SP
Zn26 Zn 0.112(2) 0.2759(17) 0.2759(17) 0.028(13) Uiso 0.059(14) 2 d SP
Zn25 Zn 0.07571(13) 0.07571(13) 0.26568(14) 0.0339(6) Uani 1 2 d S

loop_
_atom_site_aniso_label
_atom_site_aniso_U_11
_atom_site_aniso_U_22
_atom_site_aniso_U_33
_atom_site_aniso_U_23
_atom_site_aniso_U_13
_atom_site_aniso_U_12
Zn10 0.024(4) 0.024(4) 0.024(4) 0.000 0.000 0.000
Zn11 0.032(3) 0.032(3) 0.032(3) 0.008(2) 0.008(2) 0.008(2)
Au12 0.0145(3) 0.0145(3) 0.0145(3) -0.00107(18) -0.00107(18) -0.00107(18)
Cr12 0.0145(3) 0.0145(3) 0.0145(3) -0.00107(18) -0.00107(18) -0.00107(18)
Zn13 0.111(4) 0.0240(10) 0.0240(10) 0.0055(13) 0.000 0.000
Zn15 0.0290(7) 0.0290(7) 0.0247(9) -0.0075(6) -0.0075(6) 0.0080(8)
Cr42 0.0117(6) 0.0117(6) 0.0117(6) -0.0010(7) -0.0010(7) -0.0010(7)
Zn43 0.0201(11) 0.0177(7) 0.0177(7) -0.0046(8) 0.000 0.000
Zn45 0.0262(6) 0.0262(6) 0.0143(8) 0.0029(4) 0.0029(4) 0.0009(7)
Zn30 0.0223(13) 0.0223(13) 0.0223(13) 0.000 0.000 0.000
Zn32 0.0204(6) 0.0204(6) 0.0204(6) 0.0008(7) 0.0008(7) 0.0008(7)
Zn34 0.0172(5) 0.0172(5) 0.0279(9) 0.0004(4) 0.0004(4) -0.0048(6)
Zn35 0.0234(6) 0.0234(6) 0.0236(9) 0.0014(5) 0.0014(5) 0.0017(7)
Cr20 0.0117(12) 0.0117(12) 0.0117(12) 0.000 0.000 0.000
Zn21 0.024(3) 0.028(5) 0.024(3) -0.010(3) 0.003(2) -0.010(3)
Zn22 0.0251(13) 0.0251(13) 0.0251(13) -0.0028(8) -0.0028(8) -0.0028(8)
Zn25 0.0382(9) 0.0382(9) 0.0253(10) 0.0088(7) 0.0088(7) 0.0161(10)

loop_
_atom_type_symbol
_atom_type_description
_atom_type_scat_dispersion_real
_atom_type_scat_dispersion_imag
_atom_type_scat_source
Zn Zn 0.2839 1.4301 'International Tables Vol C Tables 4.2.6.8 and 6.1.1.4'
Cr Cr 0.3209 0.6236 'International Tables Vol C Tables 4.2.6.8 and 6.1.1.4'
Au Au -2.0133 8.8022 'International Tables Vol C Tables 4.2.6.8 and 6.1.1.4'

loop_
_geom_angle_atom_site_label_1
_geom_angle_atom_site_label_2
_geom_angle_atom_site_label_3
_geom_angle
_geom_angle_site_symmetry_1
_geom_angle_site_symmetry_3
Zn11 Zn10 Zn11 109.5 . 4
Zn11 Zn10 Zn11 109.5 . 3
Zn11 Zn10 Zn11 109.5 4 3
Zn11 Zn10 Zn11 109.5 . 2
Zn11 Zn10 Zn11 109.5 4 2
Zn11 Zn10 Zn11 109.5 3 2
Zn11 Zn10 Cr12 180.0(5) . 1_444
Zn11 Zn10 Cr12 70.5 4 1_444
Zn11 Zn10 Cr12 70.5 3 1_444
Zn11 Zn10 Cr12 70.5 2 1_444
Zn11 Zn10 Au12 180.0(5) . 1_444
Zn11 Zn10 Au12 70.5 4 1_444
Zn11 Zn10 Au12 70.5 3 1_444
Zn11 Zn10 Au12 70.5 2 1_444
Cr12 Zn10 Au12 0.00(6) 1_444 1_444
Zn11 Zn10 Cr12 70.5 . 4_466
Zn11 Zn10 Cr12 180.0(5) 4 4_466
Zn11 Zn10 Cr12 70.5 3 4_466
Zn11 Zn10 Cr12 70.5 2 4_466
Cr12 Zn10 Cr12 109.5 1_444 4_466
Au12 Zn10 Cr12 109.5 1_444 4_466
Zn11 Zn10 Au12 70.5 . 2_664
Zn11 Zn10 Au12 70.5 4 2_664
Zn11 Zn10 Au12 70.5 3 2_664
Zn11 Zn10 Au12 180.0(5) 2 2_664
Cr12 Zn10 Au12 109.5 1_444 2_664
Au12 Zn10 Au12 109.5 1_444 2_664
Cr12 Zn10 Au12 109.5 4_466 2_664
Zn11 Zn10 Au12 70.5 . 3_646
Zn11 Zn10 Au12 70.5 4 3_646
Zn11 Zn10 Au12 180.0(5) 3 3_646
Zn11 Zn10 Au12 70.5 2 3_646
Cr12 Zn10 Au12 109.5 1_444 3_646
Au12 Zn10 Au12 109.5 1_444 3_646
Cr12 Zn10 Au12 109.5 4_466 3_646
Au12 Zn10 Au12 109.5 2_664 3_646
Zn11 Zn10 Au12 70.5 . 4_466
Zn11 Zn10 Au12 180.0(5) 4 4_466
Zn11 Zn10 Au12 70.5 3 4_466
Zn11 Zn10 Au12 70.5 2 4_466
Cr12 Zn10 Au12 109.5 1_444 4_466
Au12 Zn10 Au12 109.5 1_444 4_466
Cr12 Zn10 Au12 0.00(6) 4_466 4_466
Au12 Zn10 Au12 109.5 2_664 4_466
Au12 Zn10 Au12 109.5 3_646 4_466
Zn11 Zn10 Cr12 70.5 . 3_646
Zn11 Zn10 Cr12 70.5 4 3_646
Zn11 Zn10 Cr12 180.0(5) 3 3_646
Zn11 Zn10 Cr12 70.5 2 3_646
Cr12 Zn10 Cr12 109.5 1_444 3_646
Au12 Zn10 Cr12 109.5 1_444 3_646
Cr12 Zn10 Cr12 109.5 4_466 3_646
Au12 Zn10 Cr12 109.5 2_664 3_646
Au12 Zn10 Cr12 0.00(6) 3_646 3_646
Au12 Zn10 Cr12 109.5 4_466 3_646
Zn11 Zn10 Cr12 70.5 . 2_664
Zn11 Zn10 Cr12 70.5 4 2_664
Zn11 Zn10 Cr12 70.5 3 2_664
Zn11 Zn10 Cr12 180.0(5) 2 2_664
Cr12 Zn10 Cr12 109.5 1_444 2_664
Au12 Zn10 Cr12 109.5 1_444 2_664
Cr12 Zn10 Cr12 109.5 4_466 2_664
Au12 Zn10 Cr12 0.00(6) 2_664 2_664
Au12 Zn10 Cr12 109.5 3_646 2_664
Au12 Zn10 Cr12 109.5 4_466 2_664
Cr12 Zn10 Cr12 109.5 3_646 2_664
Zn10 Zn11 Zn13 90.4(2) . 5
Zn10 Zn11 Zn13 90.4(2) . 9
Zn13 Zn11 Zn13 119.994(7) 5 9
Zn10 Zn11 Zn13 90.4(2) . .
Zn13 Zn11 Zn13 119.994(7) 5 .
Zn13 Zn11 Zn13 119.994(7) 9 .
Zn10 Zn11 Zn15 132.06(16) . 9
Zn13 Zn11 Zn15 137.5(4) 5 9
Zn13 Zn11 Zn15 67.89(12) 9 9
Zn13 Zn11 Zn15 67.89(12) . 9
Zn10 Zn11 Zn15 132.06(16) . 5
Zn13 Zn11 Zn15 67.89(12) 5 5
Zn13 Zn11 Zn15 67.89(12) 9 5
Zn13 Zn11 Zn15 137.5(4) . 5
Zn15 Zn11 Zn15 80.0(2) 9 5
Zn10 Zn11 Zn15 132.06(16) . .
Zn13 Zn11 Zn15 67.89(12) 5 .
Zn13 Zn11 Zn15 137.5(4) 9 .
Zn13 Zn11 Zn15 67.89(12) . .
Zn15 Zn11 Zn15 80.0(2) 9 .
Zn15 Zn11 Zn15 80.0(2) 5 .
Zn10 Zn11 Au12 72.1(2) . 2_664
Zn13 Zn11 Au12 61.74(5) 5 2_664
Zn13 Zn11 Au12 162.6(4) 9 2_664
Zn13 Zn11 Au12 61.74(5) . 2_664
Zn15 Zn11 Au12 123.98(14) 9 2_664
Zn15 Zn11 Au12 123.98(14) 5 2_664
Zn15 Zn11 Au12 59.93(6) . 2_664
Zn10 Zn11 Cr12 72.1(2) . 2_664
Zn13 Zn11 Cr12 61.74(5) 5 2_664
Zn13 Zn11 Cr12 162.6(4) 9 2_664
Zn13 Zn11 Cr12 61.74(5) . 2_664
Zn15 Zn11 Cr12 123.98(14) 9 2_664
Zn15 Zn11 Cr12 123.98(14) 5 2_664
Zn15 Zn11 Cr12 59.93(6) . 2_664
Au12 Zn11 Cr12 0.00(5) 2_664 2_664
Zn10 Zn11 Au12 72.1(2) . 3_646
Zn13 Zn11 Au12 162.6(4) 5 3_646
Zn13 Zn11 Au12 61.74(5) 9 3_646
Zn13 Zn11 Au12 61.74(5) . 3_646
Zn15 Zn11 Au12 59.93(6) 9 3_646
Zn15 Zn11 Au12 123.98(14) 5 3_646
Zn15 Zn11 Au12 123.98(14) . 3_646
Au12 Zn11 Au12 111.02(19) 2_664 3_646
Cr12 Zn11 Au12 111.02(19) 2_664 3_646
Zn10 Zn11 Au12 72.1(2) . 4_466
Zn13 Zn11 Au12 61.74(5) 5 4_466
Zn13 Zn11 Au12 61.74(5) 9 4_466
Zn13 Zn11 Au12 162.6(4) . 4_466
Zn15 Zn11 Au12 123.98(14) 9 4_466
Zn15 Zn11 Au12 59.93(6) 5 4_466
Zn15 Zn11 Au12 123.98(14) . 4_466
Au12 Zn11 Au12 111.02(19) 2_664 4_466
Cr12 Zn11 Au12 111.02(19) 2_664 4_466
Au12 Zn11 Au12 111.02(19) 3_646 4_466
Zn10 Zn11 Cr12 72.1(2) . 3_646
Zn13 Zn11 Cr12 162.6(4) 5 3_646
Zn13 Zn11 Cr12 61.74(5) 9 3_646
Zn13 Zn11 Cr12 61.74(5) . 3_646
Zn15 Zn11 Cr12 59.93(6) 9 3_646
Zn15 Zn11 Cr12 123.98(14) 5 3_646
Zn15 Zn11 Cr12 123.98(14) . 3_646
Au12 Zn11 Cr12 111.02(19) 2_664 3_646
Cr12 Zn11 Cr12 111.02(19) 2_664 3_646
Au12 Zn11 Cr12 0.00(5) 3_646 3_646
Au12 Zn11 Cr12 111.02(19) 4_466 3_646
Zn45 Au12 Zn45 72.52(8) 10_656 6_566
Zn45 Au12 Zn45 72.52(8) 10_656 2_665
Zn45 Au12 Zn45 72.52(8) 6_566 2_665
Zn45 Au12 Zn13 125.71(8) 10_656 10_666
Zn45 Au12 Zn13 125.71(8) 6_566 10_666
Zn45 Au12 Zn13 68.25(13) 2_665 10_666
Zn45 Au12 Zn13 68.25(13) 10_656 6_666
Zn45 Au12 Zn13 125.71(8) 6_566 6_666
Zn45 Au12 Zn13 125.71(8) 2_665 6_666
Zn13 Au12 Zn13 107.56(13) 10_666 6_666
Zn45 Au12 Zn13 125.71(8) 10_656 2_666
Zn45 Au12 Zn13 68.25(13) 6_566 2_666
Zn45 Au12 Zn13 125.71(8) 2_665 2_666
Zn13 Au12 Zn13 107.56(13) 10_666 2_666
Zn13 Au12 Zn13 107.56(13) 6_666 2_666
Zn45 Au12 Zn15 126.48(9) 10_656 10_666
Zn45 Au12 Zn15 64.97(5) 6_566 10_666
Zn45 Au12 Zn15 64.97(5) 2_665 10_666
Zn13 Au12 Zn15 65.11(5) 10_666 10_666
Zn13 Au12 Zn15 165.27(14) 6_666 10_666
Zn13 Au12 Zn15 65.11(5) 2_666 10_666
Zn45 Au12 Zn15 64.97(5) 10_656 6_666
Zn45 Au12 Zn15 126.48(9) 6_566 6_666
Zn45 Au12 Zn15 64.97(5) 2_665 6_666
Zn13 Au12 Zn15 65.11(5) 10_666 6_666
Zn13 Au12 Zn15 65.11(5) 6_666 6_666
Zn13 Au12 Zn15 165.27(14) 2_666 6_666
Zn15 Au12 Zn15 118.70(3) 10_666 6_666
Zn45 Au12 Zn15 64.97(5) 10_656 2_666
Zn45 Au12 Zn15 64.97(5) 6_566 2_666
Zn45 Au12 Zn15 126.48(9) 2_665 2_666
Zn13 Au12 Zn15 165.27(14) 10_666 2_666
Zn13 Au12 Zn15 65.11(5) 6_666 2_666
Zn13 Au12 Zn15 65.11(5) 2_666 2_666
Zn15 Au12 Zn15 118.70(3) 10_666 2_666
Zn15 Au12 Zn15 118.70(3) 6_666 2_666
Zn45 Au12 Zn11 111.94(16) 10_656 2_666
Zn45 Au12 Zn11 111.94(16) 6_566 2_666
Zn45 Au12 Zn11 174.3(2) 2_665 2_666
Zn13 Au12 Zn11 106.0(2) 10_666 2_666
Zn13 Au12 Zn11 55.13(10) 6_666 2_666
Zn13 Au12 Zn11 55.13(10) 2_666 2_666
Zn15 Au12 Zn11 113.12(9) 10_666 2_666
Zn15 Au12 Zn11 113.12(9) 6_666 2_666
Zn15 Au12 Zn11 59.3(2) 2_666 2_666
Zn45 Au12 Zn11 111.94(16) 10_656 4_666
Zn45 Au12 Zn11 174.3(2) 6_566 4_666
Zn45 Au12 Zn11 111.94(16) 2_665 4_666
Zn13 Au12 Zn11 55.13(10) 10_666 4_666
Zn13 Au12 Zn11 55.13(10) 6_666 4_666
Zn13 Au12 Zn11 106.0(2) 2_666 4_666
Zn15 Au12 Zn11 113.12(9) 10_666 4_666
Zn15 Au12 Zn11 59.3(2) 6_666 4_666
Zn15 Au12 Zn11 113.12(9) 2_666 4_666
Zn11 Au12 Zn11 63.4(3) 2_666 4_666
Zn45 Au12 Zn11 174.3(2) 10_656 3_666
Zn45 Au12 Zn11 111.94(16) 6_566 3_666
Zn45 Au12 Zn11 111.94(16) 2_665 3_666
Zn13 Au12 Zn11 55.13(10) 10_666 3_666
Zn13 Au12 Zn11 106.0(2) 6_666 3_666
Zn13 Au12 Zn11 55.13(10) 2_666 3_666
Zn15 Au12 Zn11 59.3(2) 10_666 3_666
Zn15 Au12 Zn11 113.12(9) 6_666 3_666
Zn15 Au12 Zn11 113.12(9) 2_666 3_666
Zn11 Au12 Zn11 63.4(3) 2_666 3_666
Zn11 Au12 Zn11 63.4(3) 4_666 3_666
Zn11 Zn13 Zn11 69.7(5) 4 .
Zn11 Zn13 Zn25 167.4(3) 4 5
Zn11 Zn13 Zn25 97.8(2) . 5
Zn11 Zn13 Zn25 97.8(2) 4 6
Zn11 Zn13 Zn25 167.4(3) . 6
Zn25 Zn13 Zn25 94.8(2) 5 6
Zn11 Zn13 Cr12 63.13(14) 4 3_646
Zn11 Zn13 Cr12 63.13(14) . 3_646
Zn25 Zn13 Cr12 111.88(4) 5 3_646
Zn25 Zn13 Cr12 111.88(4) 6 3_646
Zn11 Zn13 Au12 63.13(14) 4 2_664
Zn11 Zn13 Au12 63.13(14) . 2_664
Zn25 Zn13 Au12 111.88(4) 5 2_664
Zn25 Zn13 Au12 111.88(4) 6 2_664
Cr12 Zn13 Au12 113.2(2) 3_646 2_664
Zn11 Zn13 Au12 63.13(14) 4 3_646
Zn11 Zn13 Au12 63.13(14) . 3_646
Zn25 Zn13 Au12 111.88(4) 5 3_646
Zn25 Zn13 Au12 111.88(4) 6 3_646
Cr12 Zn13 Au12 0.000(18) 3_646 3_646
Au12 Zn13 Au12 113.2(2) 2_664 3_646
Zn11 Zn13 Cr12 63.13(14) 4 2_664
Zn11 Zn13 Cr12 63.13(14) . 2_664
Zn25 Zn13 Cr12 111.88(4) 5 2_664
Zn25 Zn13 Cr12 111.88(4) 6 2_664
Cr12 Zn13 Cr12 113.2(2) 3_646 2_664
Au12 Zn13 Cr12 0.000(18) 2_664 2_664
Au12 Zn13 Cr12 113.2(2) 3_646 2_664
Zn11 Zn13 Zn15 58.94(18) 4 11
Zn11 Zn13 Zn15 113.5(3) . 11
Zn25 Zn13 Zn15 129.63(18) 5 11
Zn25 Zn13 Zn15 57.23(6) 6 11
Cr12 Zn13 Zn15 117.19(15) 3_646 11
Au12 Zn13 Zn15 57.62(6) 2_664 11
Au12 Zn13 Zn15 117.19(15) 3_646 11
Cr12 Zn13 Zn15 57.62(6) 2_664 11
Zn11 Zn13 Zn15 58.94(18) 4 4
Zn11 Zn13 Zn15 113.5(3) . 4
Zn25 Zn13 Zn15 129.63(18) 5 4
Zn25 Zn13 Zn15 57.23(6) 6 4
Cr12 Zn13 Zn15 57.62(6) 3_646 4
Au12 Zn13 Zn15 117.19(15) 2_664 4
Au12 Zn13 Zn15 57.62(6) 3_646 4
Cr12 Zn13 Zn15 117.19(15) 2_664 4
Zn15 Zn13 Zn15 72.96(10) 11 4
Zn11 Zn13 Zn15 113.5(3) 4 9
Zn11 Zn13 Zn15 58.94(18) . 9
Zn25 Zn13 Zn15 57.23(6) 5 9
Zn25 Zn13 Zn15 129.63(18) 6 9
Cr12 Zn13 Zn15 57.62(6) 3_646 9
Au12 Zn13 Zn15 117.19(15) 2_664 9
Au12 Zn13 Zn15 57.62(6) 3_646 9
Cr12 Zn13 Zn15 117.19(15) 2_664 9
Zn15 Zn13 Zn15 171.8(3) 11 9
Zn15 Zn13 Zn15 106.44(10) 4 9
Zn11 Zn13 Zn15 113.5(3) 4 .
Zn11 Zn13 Zn15 58.94(18) . .
Zn25 Zn13 Zn15 57.23(6) 5 .
Zn25 Zn13 Zn15 129.63(18) 6 .
Cr12 Zn13 Zn15 117.19(15) 3_646 .
Au12 Zn13 Zn15 57.62(6) 2_664 .
Au12 Zn13 Zn15 117.19(15) 3_646 .
Cr12 Zn13 Zn15 57.62(6) 2_664 .
Zn15 Zn13 Zn15 106.44(10) 11 .
Zn15 Zn13 Zn15 171.8(3) 4 .
Zn15 Zn13 Zn15 72.96(10) 9 .
Zn26 Zn15 Zn22 41.5(10) 84 .
Zn26 Zn15 Zn25 69.5(2) 84 9
Zn22 Zn15 Zn25 68.07(7) . 9
Zn26 Zn15 Zn25 69.5(2) 84 5
Zn22 Zn15 Zn25 68.07(7) . 5
Zn25 Zn15 Zn25 134.29(16) 9 5
Zn26 Zn15 Zn11 124.5(11) 84 .
Zn22 Zn15 Zn11 83.01(19) . .
Zn25 Zn15 Zn11 93.46(11) 9 .
Zn25 Zn15 Zn11 93.46(11) 5 .
Zn26 Zn15 Au12 174.6(11) 84 2_664
Zn22 Zn15 Au12 143.82(14) . 2_664
Zn25 Zn15 Au12 111.37(9) 9 2_664
Zn25 Zn15 Au12 111.37(9) 5 2_664
Zn11 Zn15 Au12 60.82(17) . 2_664
Zn26 Zn15 Cr12 174.6(11) 84 2_664
Zn22 Zn15 Cr12 143.82(14) . 2_664
Zn25 Zn15 Cr12 111.37(9) 9 2_664
Zn25 Zn15 Cr12 111.37(9) 5 2_664
Zn11 Zn15 Cr12 60.82(17) . 2_664
Au12 Zn15 Cr12 0.00(3) 2_664 2_664
Zn26 Zn15 Zn23 15.6(10) 84 9
Zn22 Zn15 Zn23 57.16(16) . 9
Zn25 Zn15 Zn23 73.02(9) 9 9
Zn25 Zn15 Zn23 73.02(9) 5 9
Zn11 Zn15 Zn23 140.2(2) . 9
Au12 Zn15 Zn23 159.02(19) 2_664 9
Cr12 Zn15 Zn23 159.02(19) 2_664 9
Zn26 Zn15 Au23 15.6(10) 84 9
Zn22 Zn15 Au23 57.16(16) . 9
Zn25 Zn15 Au23 73.02(9) 9 9
Zn25 Zn15 Au23 73.02(9) 5 9
Zn11 Zn15 Au23 140.2(2) . 9
Au12 Zn15 Au23 159.02(19) 2_664 9
Cr12 Zn15 Au23 159.02(19) 2_664 9
Zn23 Zn15 Au23 0.0(3) 9 9
Zn26 Zn15 Zn45 120.2(8) 84 8_655
Zn22 Zn15 Zn45 145.51(6) . 8_655
Zn25 Zn15 Zn45 141.85(11) 9 8_655
Zn25 Zn15 Zn45 78.03(7) 5 8_655
Zn11 Zn15 Zn45 105.76(15) . 8_655
Au12 Zn15 Zn45 55.70(6) 2_664 8_655
Cr12 Zn15 Zn45 55.70(6) 2_664 8_655
Zn23 Zn15 Zn45 107.58(15) 9 8_655
Au23 Zn15 Zn45 107.58(15) 9 8_655
Zn26 Zn15 Zn45 120.2(8) 84 11_565
Zn22 Zn15 Zn45 145.51(6) . 11_565
Zn25 Zn15 Zn45 78.03(8) 9 11_565
Zn25 Zn15 Zn45 141.85(11) 5 11_565
Zn11 Zn15 Zn45 105.76(15) . 11_565
Au12 Zn15 Zn45 55.70(6) 2_664 11_565
Cr12 Zn15 Zn45 55.70(6) 2_664 11_565
Zn23 Zn15 Zn45 107.58(15) 9 11_565
Au23 Zn15 Zn45 107.58(15) 9 11_565
Zn45 Zn15 Zn45 65.27(11) 8_655 11_565
Zn26 Zn15 Zn13 125.0(4) 84 .
Zn22 Zn15 Zn13 102.09(8) . .
Zn25 Zn15 Zn13 146.58(17) 9 .
Zn25 Zn15 Zn13 57.04(14) 5 .
Zn11 Zn15 Zn13 53.17(15) . .
Au12 Zn15 Zn13 57.27(9) 2_664 .
Cr12 Zn15 Zn13 57.27(9) 2_664 .
Zn23 Zn15 Zn13 129.98(13) 9 .
Au23 Zn15 Zn13 129.98(13) 9 .
Zn45 Zn15 Zn13 62.13(8) 8_655 .
Zn45 Zn15 Zn13 109.85(9) 11_565 .
Zn45 Cr42 Zn45 116.95(6) 57 29
Zn45 Cr42 Zn45 116.95(6) 57 73
Zn45 Cr42 Zn45 116.95(6) 29 73
Zn45 Cr42 Zn34 63.48(8) 57 57
Zn45 Cr42 Zn34 115.83(10) 29 57
Zn45 Cr42 Zn34 115.83(10) 73 57
Zn45 Cr42 Zn34 115.83(10) 57 29
Zn45 Cr42 Zn34 63.48(8) 29 29
Zn45 Cr42 Zn34 115.83(10) 73 29
Zn34 Cr42 Zn34 62.33(11) 57 29
Zn45 Cr42 Zn34 115.83(10) 57 73
Zn45 Cr42 Zn34 115.83(10) 29 73
Zn45 Cr42 Zn34 63.48(8) 73 73
Zn34 Cr42 Zn34 62.33(11) 57 73
Zn34 Cr42 Zn34 62.33(11) 29 73
Zn45 Cr42 Zn43 63.98(7) 57 81
Zn45 Cr42 Zn43 63.98(7) 29 81
Zn45 Cr42 Zn43 117.12(16) 73 81
Zn34 Cr42 Zn43 117.18(6) 57 81
Zn34 Cr42 Zn43 117.18(6) 29 81
Zn34 Cr42 Zn43 179.40(14) 73 81
Zn45 Cr42 Zn43 63.98(7) 57 25
Zn45 Cr42 Zn43 117.12(16) 29 25
Zn45 Cr42 Zn43 63.98(7) 73 25
Zn34 Cr42 Zn43 117.18(6) 57 25
Zn34 Cr42 Zn43 179.40(14) 29 25
Zn34 Cr42 Zn43 117.18(6) 73 25
Zn43 Cr42 Zn43 63.30(12) 81 25
Zn45 Cr42 Zn43 117.12(16) 57 53
Zn45 Cr42 Zn43 63.98(7) 29 53
Zn45 Cr42 Zn43 63.98(7) 73 53
Zn34 Cr42 Zn43 179.40(14) 57 53
Zn34 Cr42 Zn43 117.18(6) 29 53
Zn34 Cr42 Zn43 117.18(6) 73 53
Zn43 Cr42 Zn43 63.30(12) 81 53
Zn43 Cr42 Zn43 63.30(12) 25 53
Zn45 Cr42 Zn35 179.25(19) 57 57
Zn45 Cr42 Zn35 63.27(2) 29 57
Zn45 Cr42 Zn35 63.27(2) 73 57
Zn34 Cr42 Zn35 115.77(15) 57 57
Zn34 Cr42 Zn35 63.55(6) 29 57
Zn34 Cr42 Zn35 63.55(6) 73 57
Zn43 Cr42 Zn35 116.63(9) 81 57
Zn43 Cr42 Zn35 116.63(9) 25 57
Zn43 Cr42 Zn35 63.63(8) 53 57
Zn45 Cr42 Zn35 63.27(2) 57 29
Zn45 Cr42 Zn35 179.25(19) 29 29
Zn45 Cr42 Zn35 63.27(2) 73 29
Zn34 Cr42 Zn35 63.55(6) 57 29
Zn34 Cr42 Zn35 115.77(15) 29 29
Zn34 Cr42 Zn35 63.55(6) 73 29
Zn43 Cr42 Zn35 116.63(9) 81 29
Zn43 Cr42 Zn35 63.63(8) 25 29
Zn43 Cr42 Zn35 116.63(9) 53 29
Zn35 Cr42 Zn35 116.49(6) 57 29
Zn45 Cr42 Zn35 63.27(2) 57 73
Zn45 Cr42 Zn35 63.27(2) 29 73
Zn45 Cr42 Zn35 179.25(19) 73 73
Zn34 Cr42 Zn35 63.55(6) 57 73
Zn34 Cr42 Zn35 63.55(6) 29 73
Zn34 Cr42 Zn35 115.77(15) 73 73
Zn43 Cr42 Zn35 63.63(8) 81 73
Zn43 Cr42 Zn35 116.63(9) 25 73
Zn43 Cr42 Zn35 116.63(9) 53 73
Zn35 Cr42 Zn35 116.49(6) 57 73
Zn35 Cr42 Zn35 116.49(6) 29 73
Cr42 Zn43 Cr42 175.94(15) 4_566 25_544
Cr42 Zn43 Zn45 124.43(5) 4_566 81_545
Cr42 Zn43 Zn45 56.77(4) 25_544 81_545
Cr42 Zn43 Zn45 124.43(5) 4_566 49_554
Cr42 Zn43 Zn45 56.77(4) 25_544 49_554
Zn45 Zn43 Zn45 105.02(9) 81_545 49_554
Cr42 Zn43 Zn45 56.77(4) 4_566 59_565
Cr42 Zn43 Zn45 124.43(5) 25_544 59_565
Zn45 Zn43 Zn45 151.61(11) 81_545 59_565
Zn45 Zn43 Zn45 67.71(8) 49_554 59_565
Cr42 Zn43 Zn45 56.77(4) 4_566 76_556
Cr42 Zn43 Zn45 124.43(5) 25_544 76_556
Zn45 Zn43 Zn45 67.71(8) 81_545 76_556
Zn45 Zn43 Zn45 151.61(11) 49_554 76_556
Zn45 Zn43 Zn45 105.02(9) 59_565 76_556
Cr42 Zn43 Zn43 58.35(6) 4_566 10_656
Cr42 Zn43 Zn43 118.34(6) 25_544 10_656
Zn45 Zn43 Zn43 148.07(6) 81_545 10_656
Zn45 Zn43 Zn43 93.16(5) 49_554 10_656
Zn45 Zn43 Zn43 59.88(6) 59_565 10_656
Zn45 Zn43 Zn43 106.95(5) 76_556 10_656
Cr42 Zn43 Zn43 58.35(6) 4_566 54_565
Cr42 Zn43 Zn43 118.34(6) 25_544 54_565
Zn45 Zn43 Zn43 93.16(5) 81_545 54_565
Zn45 Zn43 Zn43 148.07(6) 49_554 54_565
Zn45 Zn43 Zn43 106.95(5) 59_565 54_565
Zn45 Zn43 Zn43 59.88(6) 76_556 54_565
Zn43 Zn43 Zn43 60.0 10_656 54_565
Cr42 Zn43 Zn43 118.34(6) 4_566 57_554
Cr42 Zn43 Zn43 58.35(6) 25_544 57_554
Zn45 Zn43 Zn43 59.88(6) 81_545 57_554
Zn45 Zn43 Zn43 106.95(5) 49_554 57_554
Zn45 Zn43 Zn43 148.07(6) 59_565 57_554
Zn45 Zn43 Zn43 93.16(5) 76_556 57_554
Zn43 Zn43 Zn43 90.0 10_656 57_554
Zn43 Zn43 Zn43 60.0 54_565 57_554
Cr42 Zn43 Zn43 118.34(6) 4_566 77_545
Cr42 Zn43 Zn43 58.35(6) 25_544 77_545
Zn45 Zn43 Zn43 106.95(5) 81_545 77_545
Zn45 Zn43 Zn43 59.88(6) 49_554 77_545
Zn45 Zn43 Zn43 93.16(5) 59_565 77_545
Zn45 Zn43 Zn43 148.07(6) 76_556 77_545
Zn43 Zn43 Zn43 60.0 10_656 77_545
Zn43 Zn43 Zn43 90.0 54_565 77_545
Zn43 Zn43 Zn43 60.0 57_554 77_545
Cr42 Zn43 Zn35 125.53(11) 4_566 5
Cr42 Zn43 Zn35 58.53(7) 25_544 5
Zn45 Zn43 Zn35 59.21(5) 81_545 5
Zn45 Zn43 Zn35 59.21(5) 49_554 5
Zn45 Zn43 Zn35 95.91(7) 59_565 5
Zn45 Zn43 Zn35 95.91(7) 76_556 5
Zn43 Zn43 Zn35 149.953(3) 10_656 5
Zn43 Zn43 Zn35 149.953(3) 54_565 5
Zn43 Zn43 Zn35 108.28(4) 57_554 5
Zn43 Zn43 Zn35 108.28(4) 77_545 5
Cr42 Zn43 Zn35 58.53(7) 4_566 30
Cr42 Zn43 Zn35 125.53(11) 25_544 30
Zn45 Zn43 Zn35 95.91(7) 81_545 30
Zn45 Zn43 Zn35 95.91(7) 49_554 30
Zn45 Zn43 Zn35 59.21(5) 59_565 30
Zn45 Zn43 Zn35 59.21(5) 76_556 30
Zn43 Zn43 Zn35 108.28(4) 10_656 30
Zn43 Zn43 Zn35 108.28(4) 54_565 30
Zn43 Zn43 Zn35 149.953(3) 57_554 30
Zn43 Zn43 Zn35 149.953(3) 77_545 30
Zn35 Zn43 Zn35 67.00(11) 5 30
Cr42 Zn45 Cr12 166.57(14) 73_445 2_665
Cr42 Zn45 Au12 166.57(14) 73_445 2_665
Cr12 Zn45 Au12 0.00(5) 2_665 2_665
Cr42 Zn45 Zn34 59.00(10) 73_445 .
Cr12 Zn45 Zn34 134.43(10) 2_665 .
Au12 Zn45 Zn34 134.43(10) 2_665 .
Cr42 Zn45 Zn35 59.97(6) 73_445 33_545
Cr12 Zn45 Zn35 123.25(5) 2_665 33_545
Au12 Zn45 Zn35 123.25(5) 2_665 33_545
Zn34 Zn45 Zn35 61.00(6) . 33_545
Cr42 Zn45 Zn35 59.97(6) 73_445 53_455
Cr12 Zn45 Zn35 123.25(5) 2_665 53_455
Au12 Zn45 Zn35 123.25(5) 2_665 53_455
Zn34 Zn45 Zn35 61.00(6) . 53_455
Zn35 Zn45 Zn35 111.02(11) 33_545 53_455
Cr42 Zn45 Zn43 59.26(8) 73_445 29_545
Cr12 Zn45 Zn43 109.59(7) 2_665 29_545
Au12 Zn45 Zn43 109.59(7) 2_665 29_545
Zn34 Zn45 Zn43 109.56(7) . 29_545
Zn35 Zn45 Zn43 61.01(7) 33_545 29_545
Zn35 Zn45 Zn43 110.04(8) 53_455 29_545
Cr42 Zn45 Zn43 59.26(8) 73_445 49_455
Cr12 Zn45 Zn43 109.59(7) 2_665 49_455
Au12 Zn45 Zn43 109.59(7) 2_665 49_455
Zn34 Zn45 Zn43 109.56(7) . 49_455
Zn35 Zn45 Zn43 110.04(8) 33_545 49_455
Zn35 Zn45 Zn43 61.01(7) 53_455 49_455
Zn43 Zn45 Zn43 60.25(11) 29_545 49_455
Cr42 Zn45 Zn15 123.97(6) 73_445 8_556
Cr12 Zn45 Zn15 59.33(6) 2_665 8_556
Au12 Zn45 Zn15 59.33(6) 2_665 8_556
Zn34 Zn45 Zn15 99.45(6) . 8_556
Zn35 Zn45 Zn15 156.15(11) 33_545 8_556
Zn35 Zn45 Zn15 64.43(6) 53_455 8_556
Zn43 Zn45 Zn15 142.76(10) 29_545 8_556
Zn43 Zn45 Zn15 88.64(7) 49_455 8_556
Cr42 Zn45 Zn15 123.97(6) 73_445 11_556
Cr12 Zn45 Zn15 59.33(6) 2_665 11_556
Au12 Zn45 Zn15 59.33(6) 2_665 11_556
Zn34 Zn45 Zn15 99.45(6) . 11_556
Zn35 Zn45 Zn15 64.43(6) 33_545 11_556
Zn35 Zn45 Zn15 156.15(11) 53_455 11_556
Zn43 Zn45 Zn15 88.64(7) 29_545 11_556
Zn43 Zn45 Zn15 142.76(10) 49_455 11_556
Zn15 Zn45 Zn15 109.51(12) 8_556 11_556
Cr42 Zn45 Zn13 136.01(17) 73_445 10_556
Cr12 Zn45 Zn13 57.42(13) 2_665 10_556
Au12 Zn45 Zn13 57.42(13) 2_665 10_556
Zn34 Zn45 Zn13 77.01(14) . 10_556
Zn35 Zn45 Zn13 100.14(9) 33_545 10_556
Zn35 Zn45 Zn13 100.14(9) 53_455 10_556
Zn43 Zn45 Zn13 148.47(6) 29_545 10_556
Zn43 Zn45 Zn13 148.47(6) 49_455 10_556
Zn15 Zn45 Zn13 59.86(7) 8_556 10_556
Zn15 Zn45 Zn13 59.86(7) 11_556 10_556
Cr42 Zn45 Zn45 115.37(8) 73_445 11_566
Cr12 Zn45 Zn45 53.74(4) 2_665 11_566
Au12 Zn45 Zn45 53.74(4) 2_665 11_566
Zn34 Zn45 Zn45 149.972(2) . 11_566
Zn35 Zn45 Zn45 145.68(6) 33_545 11_566
Zn35 Zn45 Zn45 90.10(6) 53_455 11_566
Zn43 Zn45 Zn45 86.84(5) 29_545 11_566
Zn43 Zn45 Zn45 56.15(4) 49_455 11_566
Zn15 Zn45 Zn45 57.37(5) 8_556 11_566
Zn15 Zn45 Zn45 106.11(5) 11_556 11_566
Zn13 Zn45 Zn45 102.39(11) 10_556 11_566
Zn32 Zn30 Zn32 109.5 . 4_566
Zn32 Zn30 Zn32 109.5 . 2_665
Zn32 Zn30 Zn32 109.5 4_566 2_665
Zn32 Zn30 Zn32 109.5 . 3_656
Zn32 Zn30 Zn32 109.5 4_566 3_656
Zn32 Zn30 Zn32 109.471(1) 2_665 3_656
Zn32 Zn30 Zn34 149.43(3) . 57
Zn32 Zn30 Zn34 58.213(10) 4_566 57
Zn32 Zn30 Zn34 58.213(10) 2_665 57
Zn32 Zn30 Zn34 101.10(3) 3_656 57
Zn32 Zn30 Zn34 149.43(3) . 73
Zn32 Zn30 Zn34 58.213(10) 4_566 73
Zn32 Zn30 Zn34 101.10(3) 2_665 73
Zn32 Zn30 Zn34 58.213(10) 3_656 73
Zn34 Zn30 Zn34 52.27(6) 57 73
Zn32 Zn30 Zn34 149.43(3) . 29
Zn32 Zn30 Zn34 101.10(3) 4_566 29
Zn32 Zn30 Zn34 58.213(10) 2_665 29
Zn32 Zn30 Zn34 58.213(10) 3_656 29
Zn34 Zn30 Zn34 52.27(6) 57 29
Zn34 Zn30 Zn34 52.27(6) 73 29
Zn32 Zn30 Zn34 58.213(10) . 60_565
Zn32 Zn30 Zn34 101.10(3) 4_566 60_565
Zn32 Zn30 Zn34 149.43(3) 2_665 60_565
Zn32 Zn30 Zn34 58.213(10) 3_656 60_565
Zn34 Zn30 Zn34 146.35(5) 57 60_565
Zn34 Zn30 Zn34 94.806(13) 73 60_565
Zn34 Zn30 Zn34 116.39(2) 29 60_565
Zn32 Zn30 Zn34 58.213(10) . 76_556
Zn32 Zn30 Zn34 149.43(3) 4_566 76_556
Zn32 Zn30 Zn34 58.213(10) 2_665 76_556
Zn32 Zn30 Zn34 101.10(3) 3_656 76_556
Zn34 Zn30 Zn34 116.39(2) 57 76_556
Zn34 Zn30 Zn34 146.35(5) 73 76_556
Zn34 Zn30 Zn34 94.806(13) 29 76_556
Zn34 Zn30 Zn34 94.806(13) 60_565 76_556
Zn32 Zn30 Zn34 58.213(10) . 75_556
Zn32 Zn30 Zn34 101.10(3) 4_566 75_556
Zn32 Zn30 Zn34 58.213(10) 2_665 75_556
Zn32 Zn30 Zn34 149.43(3) 3_656 75_556
Zn34 Zn30 Zn34 94.806(13) 57 75_556
Zn34 Zn30 Zn34 146.35(5) 73 75_556
Zn34 Zn30 Zn34 116.39(2) 29 75_556
Zn34 Zn30 Zn34 116.39(2) 60_565 75_556
Zn34 Zn30 Zn34 48.33(7) 76_556 75_556
Zn32 Zn30 Zn34 58.213(10) . 59_565
Zn32 Zn30 Zn34 149.43(3) 4_566 59_565
Zn32 Zn30 Zn34 101.10(3) 2_665 59_565
Zn32 Zn30 Zn34 58.213(9) 3_656 59_565
Zn34 Zn30 Zn34 146.35(5) 57 59_565
Zn34 Zn30 Zn34 116.39(2) 73 59_565
Zn34 Zn30 Zn34 94.806(13) 29 59_565
Zn34 Zn30 Zn34 48.33(7) 60_565 59_565
Zn34 Zn30 Zn34 52.27(6) 76_556 59_565
Zn34 Zn30 Zn34 94.806(13) 75_556 59_565
Zn32 Zn30 Zn34 58.213(10) . 31_655
Zn32 Zn30 Zn34 58.213(10) 4_566 31_655
Zn32 Zn30 Zn34 149.43(3) 2_665 31_655
Zn32 Zn30 Zn34 101.10(3) 3_656 31_655
Zn34 Zn30 Zn34 116.39(2) 57 31_655
Zn34 Zn30 Zn34 94.806(13) 73 31_655
Zn34 Zn30 Zn34 146.35(5) 29 31_655
Zn34 Zn30 Zn34 52.27(6) 60_565 31_655
Zn34 Zn30 Zn34 116.39(2) 76_556 31_655
Zn34 Zn30 Zn34 94.806(13) 75_556 31_655
Zn34 Zn30 Zn34 94.806(13) 59_565 31_655
Zn21 Zn32 Zn21 14.6(3) . 9
Zn21 Zn32 Zn21 14.6(3) . 5
Zn21 Zn32 Zn21 14.6(3) 9 5
Zn21 Zn32 Zn25 57.37(12) . 74
Zn21 Zn32 Zn25 57.37(12) 9 74
Zn21 Zn32 Zn25 69.7(2) 5 74
Zn21 Zn32 Zn25 69.7(2) . 58
Zn21 Zn32 Zn25 57.37(12) 9 58
Zn21 Zn32 Zn25 57.37(12) 5 58
Zn25 Zn32 Zn25 98.87(12) 74 58
Zn21 Zn32 Zn25 57.37(12) . 30
Zn21 Zn32 Zn25 69.7(2) 9 30
Zn21 Zn32 Zn25 57.37(12) 5 30
Zn25 Zn32 Zn25 98.87(12) 74 30
Zn25 Zn32 Zn25 98.87(12) 58 30
Zn21 Zn32 Zn30 171.6(2) . .
Zn21 Zn32 Zn30 171.6(2) 9 .
Zn21 Zn32 Zn30 171.6(2) 5 .
Zn25 Zn32 Zn30 118.69(10) 74 .
Zn25 Zn32 Zn30 118.69(10) 58 .
Zn25 Zn32 Zn30 118.69(10) 30 .
Zn21 Zn32 Zn34 113.84(7) . 31_655
Zn21 Zn32 Zn34 121.61(19) 9 31_655
Zn21 Zn32 Zn34 107.02(19) 5 31_655
Zn25 Zn32 Zn34 151.80(4) 74 31_655
Zn25 Zn32 Zn34 102.38(4) 58 31_655
Zn25 Zn32 Zn34 59.79(7) 30 31_655
Zn30 Zn32 Zn34 65.70(7) . 31_655
Zn21 Zn32 Zn34 121.61(19) . 60_565
Zn21 Zn32 Zn34 113.84(7) 9 60_565
Zn21 Zn32 Zn34 107.02(19) 5 60_565
Zn25 Zn32 Zn34 151.80(4) 74 60_565
Zn25 Zn32 Zn34 59.79(7) 58 60_565
Zn25 Zn32 Zn34 102.38(4) 30 60_565
Zn30 Zn32 Zn34 65.70(7) . 60_565
Zn34 Zn32 Zn34 56.37(8) 31_655 60_565
Zn21 Zn32 Zn34 107.02(19) . 75_556
Zn21 Zn32 Zn34 113.84(7) 9 75_556
Zn21 Zn32 Zn34 121.61(19) 5 75_556
Zn25 Zn32 Zn34 59.79(7) 74 75_556
Zn25 Zn32 Zn34 151.80(4) 58 75_556
Zn25 Zn32 Zn34 102.38(4) 30 75_556
Zn30 Zn32 Zn34 65.70(7) . 75_556
Zn34 Zn32 Zn34 104.24(8) 31_655 75_556
Zn34 Zn32 Zn34 131.35(14) 60_565 75_556
Zn21 Zn32 Zn34 121.61(19) . 59_565
Zn21 Zn32 Zn34 107.02(19) 9 59_565
Zn21 Zn32 Zn34 113.84(7) 5 59_565
Zn25 Zn32 Zn34 102.38(4) 74 59_565
Zn25 Zn32 Zn34 59.79(7) 58 59_565
Zn25 Zn32 Zn34 151.80(4) 30 59_565
Zn30 Zn32 Zn34 65.70(7) . 59_565
Zn34 Zn32 Zn34 104.24(8) 31_655 59_565
Zn34 Zn32 Zn34 52.07(7) 60_565 59_565
Zn34 Zn32 Zn34 104.24(8) 75_556 59_565
Zn21 Zn32 Zn34 113.84(7) . 76_556
Zn21 Zn32 Zn34 107.02(19) 9 76_556
Zn21 Zn32 Zn34 121.61(19) 5 76_556
Zn25 Zn32 Zn34 59.79(7) 74 76_556
Zn25 Zn32 Zn34 102.38(4) 58 76_556
Zn25 Zn32 Zn34 151.80(4) 30 76_556
Zn30 Zn32 Zn34 65.70(7) . 76_556
Zn34 Zn32 Zn34 131.35(14) 31_655 76_556
Zn34 Zn32 Zn34 104.24(8) 60_565 76_556
Zn34 Zn32 Zn34 52.07(7) 75_556 76_556
Zn34 Zn32 Zn34 56.37(8) 59_565 76_556
Zn34 Zn34 Cr42 178.57(7) 2 73_445
Zn34 Zn34 Zn34 120.0 2 33_545
Cr42 Zn34 Zn34 58.83(6) 73_445 33_545
Zn34 Zn34 Zn34 120.0 2 53_455
Cr42 Zn34 Zn34 58.83(6) 73_445 53_455
Zn34 Zn34 Zn34 60.0 33_545 53_455
Zn34 Zn34 Zn45 123.91(6) 2 .
Cr42 Zn34 Zn45 57.52(8) 73_445 .
Zn34 Zn34 Zn45 107.93(5) 33_545 .
Zn34 Zn34 Zn45 107.93(5) 53_455 .
Zn34 Zn34 Zn35 121.36(5) 2 33_545
Cr42 Zn34 Zn35 59.08(5) 73_445 33_545
Zn34 Zn34 Zn35 109.15(5) 33_545 33_545
Zn34 Zn34 Zn35 60.87(5) 53_455 33_545
Zn45 Zn34 Zn35 59.83(5) . 33_545
Zn34 Zn34 Zn35 121.36(5) 2 53_455
Cr42 Zn34 Zn35 59.08(5) 73_445 53_455
Zn34 Zn34 Zn35 60.87(5) 33_545 53_455
Zn34 Zn34 Zn35 109.15(5) 53_455 53_455
Zn45 Zn34 Zn35 59.83(5) . 53_455
Zn35 Zn34 Zn35 109.13(11) 33_545 53_455
Zn34 Zn34 Zn25 63.17(4) 2 4_556
Cr42 Zn34 Zn25 117.69(6) 73_445 4_556
Zn34 Zn34 Zn25 164.54(7) 33_545 4_556
Zn34 Zn34 Zn25 104.83(7) 53_455 4_556
Zn45 Zn34 Zn25 78.52(7) . 4_556
Zn35 Zn34 Zn25 61.26(6) 33_545 4_556
Zn35 Zn34 Zn25 132.27(10) 53_455 4_556
Zn34 Zn34 Zn25 63.17(4) 2 3_556
Cr42 Zn34 Zn25 117.69(6) 73_445 3_556
Zn34 Zn34 Zn25 104.83(7) 33_545 3_556
Zn34 Zn34 Zn25 164.54(7) 53_455 3_556
Zn45 Zn34 Zn25 78.52(7) . 3_556
Zn35 Zn34 Zn25 132.27(10) 33_545 3_556
Zn35 Zn34 Zn25 61.26(6) 53_455 3_556
Zn25 Zn34 Zn25 90.13(14) 4_556 3_556
Zn34 Zn34 Zn32 63.96(4) 2 75_546
Cr42 Zn34 Zn32 115.37(5) 73_445 75_546
Zn34 Zn34 Zn32 108.96(6) 33_545 75_546
Zn34 Zn34 Zn32 61.82(4) 53_455 75_546
Zn45 Zn34 Zn32 126.09(7) . 75_546
Zn35 Zn34 Zn32 71.64(6) 33_545 75_546
Zn35 Zn34 Zn32 169.70(10) 53_455 75_546
Zn25 Zn34 Zn32 57.52(8) 4_556 75_546
Zn25 Zn34 Zn32 126.26(7) 3_556 75_546
Zn34 Zn34 Zn32 63.96(4) 2 76_456
Cr42 Zn34 Zn32 115.37(5) 73_445 76_456
Zn34 Zn34 Zn32 61.82(4) 33_545 76_456
Zn34 Zn34 Zn32 108.96(6) 53_455 76_456
Zn45 Zn34 Zn32 126.09(7) . 76_456
Zn35 Zn34 Zn32 169.70(10) 33_545 76_456
Zn35 Zn34 Zn32 71.64(6) 53_455 76_456
Zn25 Zn34 Zn32 126.26(7) 4_556 76_456
Zn25 Zn34 Zn32 57.52(8) 3_556 76_456
Zn32 Zn34 Zn32 105.71(13) 75_546 76_456
Zn34 Zn34 Zn30 65.84(3) 2 73_445
Cr42 Zn34 Zn30 112.73(9) 73_445 73_445
Zn34 Zn34 Zn30 63.87(3) 33_545 73_445
Zn34 Zn34 Zn30 63.87(3) 53_455 73_445
Zn45 Zn34 Zn30 170.25(9) . 73_445
Zn35 Zn34 Zn30 116.51(5) 33_545 73_445
Zn35 Zn34 Zn30 116.51(5) 53_455 73_445
Zn25 Zn34 Zn30 108.12(7) 4_556 73_445
Zn25 Zn34 Zn30 108.12(7) 3_556 73_445
Zn32 Zn34 Zn30 56.08(7) 75_546 73_445
Zn32 Zn34 Zn30 56.08(7) 76_456 73_445
Zn24 Zn35 Zn23 18.3(4) . 58
Zn24 Zn35 Au23 18.3(4) . 58
Zn23 Zn35 Au23 0.0(2) 58 58
Zn24 Zn35 Cr42 175.1(4) . 73_445
Zn23 Zn35 Cr42 166.55(16) 58 73_445
Au23 Zn35 Cr42 166.55(16) 58 73_445
Zn24 Zn35 Zn45 124.57(11) . 33_545
Zn23 Zn35 Zn45 118.36(7) 58 33_545
Au23 Zn35 Zn45 118.36(7) 58 33_545
Cr42 Zn35 Zn45 56.76(6) 73_445 33_545
Zn24 Zn35 Zn45 124.57(11) . 53_455
Zn23 Zn35 Zn45 118.36(7) 58 53_455
Au23 Zn35 Zn45 118.36(7) 58 53_455
Cr42 Zn35 Zn45 56.76(6) 73_445 53_455
Zn45 Zn35 Zn45 105.91(11) 33_545 53_455
Zn24 Zn35 Zn34 118.6(3) . 33_545
Zn23 Zn35 Zn34 133.18(11) 58 33_545
Au23 Zn35 Zn34 133.18(11) 58 33_545
Cr42 Zn35 Zn34 57.37(8) 73_445 33_545
Zn45 Zn35 Zn34 59.17(7) 33_545 33_545
Zn45 Zn35 Zn34 105.34(9) 53_455 33_545
Zn24 Zn35 Zn34 118.6(3) . 53_455
Zn23 Zn35 Zn34 133.18(11) 58 53_455
Au23 Zn35 Zn34 133.18(11) 58 53_455
Cr42 Zn35 Zn34 57.37(8) 73_445 53_455
Zn45 Zn35 Zn34 105.34(9) 33_545 53_455
Zn45 Zn35 Zn34 59.17(7) 53_455 53_455
Zn34 Zn35 Zn34 58.26(9) 33_545 53_455
Zn24 Zn35 Zn43 127.0(4) . 9
Zn23 Zn35 Zn43 108.71(13) 58 9
Au23 Zn35 Zn43 108.71(13) 58 9
Cr42 Zn35 Zn43 57.84(10) 73_445 9
Zn45 Zn35 Zn43 59.78(6) 33_545 9
Zn45 Zn35 Zn43 59.78(6) 53_455 9
Zn34 Zn35 Zn43 107.14(7) 33_545 9
Zn34 Zn35 Zn43 107.14(7) 53_455 9
Zn24 Zn35 Zn25 62.8(2) . 35
Zn23 Zn35 Zn25 74.08(10) 58 35
Au23 Zn35 Zn25 74.08(10) 58 35
Cr42 Zn35 Zn25 114.38(10) 73_445 35
Zn45 Zn35 Zn25 77.37(9) 33_545 35
Zn45 Zn35 Zn25 160.79(11) 53_455 35
Zn34 Zn35 Zn25 59.49(8) 33_545 35
Zn34 Zn35 Zn25 101.63(9) 53_455 35
Zn43 Zn35 Zn25 133.04(7) 9 35
Zn24 Zn35 Zn25 62.8(2) . 56
Zn23 Zn35 Zn25 74.08(10) 58 56
Au23 Zn35 Zn25 74.08(10) 58 56
Cr42 Zn35 Zn25 114.38(10) 73_445 56
Zn45 Zn35 Zn25 160.79(11) 33_545 56
Zn45 Zn35 Zn25 77.37(9) 53_455 56
Zn34 Zn35 Zn25 101.63(9) 33_545 56
Zn34 Zn35 Zn25 59.49(8) 53_455 56
Zn43 Zn35 Zn25 133.04(7) 9 56
Zn25 Zn35 Zn25 93.53(14) 35 56
Zn24 Zn35 Zn26 18.9(7) . 35
Zn23 Zn35 Zn26 14.2(8) 58 35
Au23 Zn35 Zn26 14.2(8) 58 35
Cr42 Zn35 Zn26 164.1(8) 73_445 35
Zn45 Zn35 Zn26 132.5(8) 33_545 35
Zn45 Zn35 Zn26 107.8(8) 53_455 35
Zn34 Zn35 Zn26 137.1(6) 33_545 35
Zn34 Zn35 Zn26 120.4(7) 53_455 35
Zn43 Zn35 Zn26 112.8(5) 9 35
Zn25 Zn35 Zn26 81.5(7) 35 35
Zn25 Zn35 Zn26 61.0(7) 56 35
Zn21 Cr20 Zn21 15.0(4) 9 5
Zn21 Cr20 Zn21 15.0(4) 9 .
Zn21 Cr20 Zn21 15.0(4) 5 .
Zn21 Cr20 Zn21 118.8(2) 9 84
Zn21 Cr20 Zn21 105.04(11) 5 84
Zn21 Cr20 Zn21 116.56(13) . 84
Zn21 Cr20 Zn21 118.8(2) 9 58
Zn21 Cr20 Zn21 116.56(13) 5 58
Zn21 Cr20 Zn21 105.04(11) . 58
Zn21 Cr20 Zn21 92.2(4) 84 58
Zn21 Cr20 Zn21 116.56(13) 9 56
Zn21 Cr20 Zn21 118.8(2) 5 56
Zn21 Cr20 Zn21 105.04(11) . 56
Zn21 Cr20 Zn21 105.04(11) 84 56
Zn21 Cr20 Zn21 15.0(4) 58 56
Zn21 Cr20 Zn21 105.04(11) 9 30
Zn21 Cr20 Zn21 118.8(2) 5 30
Zn21 Cr20 Zn21 116.56(13) . 30
Zn21 Cr20 Zn21 116.56(13) 84 30
Zn21 Cr20 Zn21 105.04(11) 58 30
Zn21 Cr20 Zn21 92.2(4) 56 30
Zn21 Cr20 Zn21 116.56(13) 9 74
Zn21 Cr20 Zn21 105.04(11) 5 74
Zn21 Cr20 Zn21 118.8(2) . 74
Zn21 Cr20 Zn21 15.0(4) 84 74
Zn21 Cr20 Zn21 105.04(11) 58 74
Zn21 Cr20 Zn21 116.56(13) 56 74
Zn21 Cr20 Zn21 105.04(11) 30 74
Zn21 Cr20 Zn21 105.04(11) 9 28
Zn21 Cr20 Zn21 116.56(13) 5 28
Zn21 Cr20 Zn21 118.8(2) . 28
Zn21 Cr20 Zn21 105.04(11) 84 28
Zn21 Cr20 Zn21 116.56(13) 58 28
Zn21 Cr20 Zn21 105.04(11) 56 28
Zn21 Cr20 Zn21 15.0(4) 30 28
Zn21 Cr20 Zn21 92.2(4) 74 28
Zn21 Cr20 Zn21 92.2(4) 9 35
Zn21 Cr20 Zn21 105.04(11) 5 35
Zn21 Cr20 Zn21 105.04(11) . 35
Zn21 Cr20 Zn21 118.8(2) 84 35
Zn21 Cr20 Zn21 118.8(2) 58 35
Zn21 Cr20 Zn21 105.04(11) 56 35
Zn21 Cr20 Zn21 15.0(4) 30 35
Zn21 Cr20 Zn21 105.04(11) 74 35
Zn21 Cr20 Zn21 15.0(4) 28 35
Zn21 Cr20 Zn21 105.04(11) 9 51
Zn21 Cr20 Zn21 105.04(11) 5 51
Zn21 Cr20 Zn21 92.2(4) . 51
Zn21 Cr20 Zn21 105.04(11) 84 51
Zn21 Cr20 Zn21 15.0(4) 58 51
Zn21 Cr20 Zn21 15.0(4) 56 51
Zn21 Cr20 Zn21 105.04(11) 30 51
Zn21 Cr20 Zn21 118.8(2) 74 51
Zn21 Cr20 Zn21 118.8(2) 28 51
Zn21 Cr20 Zn21 116.56(13) 35 51
Zn21 Cr20 Zn21 105.04(11) 9 79
Zn21 Cr20 Zn21 92.2(4) 5 79
Zn21 Cr20 Zn21 105.04(11) . 79
Zn21 Cr20 Zn21 15.0(4) 84 79
Zn21 Cr20 Zn21 105.04(11) 58 79
Zn21 Cr20 Zn21 118.8(2) 56 79
Zn21 Cr20 Zn21 118.8(2) 30 79
Zn21 Cr20 Zn21 15.0(4) 74 79
Zn21 Cr20 Zn21 105.04(11) 28 79
Zn21 Cr20 Zn21 116.56(13) 35 79
Zn21 Cr20 Zn21 116.56(13) 51 79
Zn21 Zn21 Zn21 60.000(6) 9 5
Zn21 Zn21 Zn24 144.4(3) 9 58
Zn21 Zn21 Zn24 144.4(3) 5 58
Zn21 Zn21 Zn24 24.2(3) 9 30
Zn21 Zn21 Zn24 80.2(2) 5 30
Zn24 Zn21 Zn24 120.2(6) 58 30
Zn21 Zn21 Zn24 80.2(2) 9 74
Zn21 Zn21 Zn24 24.2(3) 5 74
Zn24 Zn21 Zn24 120.2(6) 58 74
Zn24 Zn21 Zn24 95.8(5) 30 74
Zn21 Zn21 Zn26 148.0(10) 9 79
Zn21 Zn21 Zn26 122.0(12) 5 79
Zn24 Zn21 Zn26 22.4(12) 58 79
Zn24 Zn21 Zn26 127.5(10) 30 79
Zn24 Zn21 Zn26 97.8(12) 74 79
Zn21 Zn21 Zn26 122.0(12) 9 30
Zn21 Zn21 Zn26 148.0(10) 5 30
Zn24 Zn21 Zn26 22.4(12) 58 30
Zn24 Zn21 Zn26 97.8(12) 30 30
Zn24 Zn21 Zn26 127.5(10) 74 30
Zn26 Zn21 Zn26 37(2) 79 30
Zn21 Zn21 Zn23 142.58(15) 9 30
Zn21 Zn21 Zn23 142.58(16) 5 30
Zn24 Zn21 Zn23 3.3(6) 58 30
Zn24 Zn21 Zn23 118.4(4) 30 30
Zn24 Zn21 Zn23 118.4(4) 74 30
Zn26 Zn21 Zn23 20.8(12) 79 30
Zn26 Zn21 Zn23 20.8(12) 30 30
Zn21 Zn21 Au23 142.58(15) 9 30
Zn21 Zn21 Au23 142.58(16) 5 30
Zn24 Zn21 Au23 3.3(6) 58 30
Zn24 Zn21 Au23 118.4(4) 30 30
Zn24 Zn21 Au23 118.4(4) 74 30
Zn26 Zn21 Au23 20.8(12) 79 30
Zn26 Zn21 Au23 20.8(12) 30 30
Zn23 Zn21 Au23 0.0 30 30
Zn21 Zn21 Zn26 97.6(10) 9 58
Zn21 Zn21 Zn26 45.0(10) 5 58
Zn24 Zn21 Zn26 99.3(11) 58 58
Zn24 Zn21 Zn26 108.1(10) 30 58
Zn24 Zn21 Zn26 20.9(10) 74 58
Zn26 Zn21 Zn26 77(2) 79 58
Zn26 Zn21 Zn26 108.0(12) 30 58
Zn23 Zn21 Zn26 97.6(11) 30 58
Au23 Zn21 Zn26 97.6(11) 30 58
Zn21 Zn21 Zn26 45.0(10) 9 51
Zn21 Zn21 Zn26 97.6(10) 5 51
Zn24 Zn21 Zn26 99.3(11) 58 51
Zn24 Zn21 Zn26 20.9(10) 30 51
Zn24 Zn21 Zn26 108.1(10) 74 51
Zn26 Zn21 Zn26 108.0(12) 79 51
Zn26 Zn21 Zn26 77(2) 30 51
Zn23 Zn21 Zn26 97.6(11) 30 51
Au23 Zn21 Zn26 97.6(11) 30 51
Zn26 Zn21 Zn26 114.2(17) 58 51
Zn21 Zn21 Zn25 132.1(2) 9 30
Zn21 Zn21 Zn25 82.50(19) 5 30
Zn24 Zn21 Zn25 83.3(4) 58 30
Zn24 Zn21 Zn25 156.0(5) 30 30
Zn24 Zn21 Zn25 74.0(3) 74 30
Zn26 Zn21 Zn25 76.1(10) 79 30
Zn26 Zn21 Zn25 105.7(12) 30 30
Zn23 Zn21 Zn25 85.3(3) 30 30
Au23 Zn21 Zn25 85.3(3) 30 30
Zn26 Zn21 Zn25 69.5(8) 58 30
Zn26 Zn21 Zn25 174.8(9) 51 30
Zn26 Zn22 Zn26 107.3(13) 84 56
Zn26 Zn22 Zn26 107.3(13) 84 28
Zn26 Zn22 Zn26 107.3(13) 56 28
Zn26 Zn22 Zn24 89.2(8) 84 84
Zn26 Zn22 Zn24 18.3(6) 56 84
Zn26 Zn22 Zn24 116.4(10) 28 84
Zn26 Zn22 Zn24 116.4(10) 84 35
Zn26 Zn22 Zn24 18.3(6) 56 35
Zn26 Zn22 Zn24 89.2(8) 28 35
Zn24 Zn22 Zn24 33.1(7) 84 35
Zn26 Zn22 Zn24 116.4(10) 84 56
Zn26 Zn22 Zn24 89.2(8) 56 56
Zn26 Zn22 Zn24 18.3(6) 28 56
Zn24 Zn22 Zn24 99.6(3) 84 56
Zn24 Zn22 Zn24 71.0(7) 35 56
Zn26 Zn22 Zn24 89.2(8) 84 79
Zn26 Zn22 Zn24 116.4(10) 56 79
Zn26 Zn22 Zn24 18.3(6) 28 79
Zn24 Zn22 Zn24 119.8(5) 84 79
Zn24 Zn22 Zn24 99.6(3) 35 79
Zn24 Zn22 Zn24 33.1(7) 56 79
Zn26 Zn22 Zn24 18.3(6) 84 28
Zn26 Zn22 Zn24 116.4(10) 56 28
Zn26 Zn22 Zn24 89.2(8) 28 28
Zn24 Zn22 Zn24 99.6(3) 84 28
Zn24 Zn22 Zn24 119.8(5) 35 28
Zn24 Zn22 Zn24 99.6(3) 56 28
Zn24 Zn22 Zn24 71.0(7) 79 28
Zn26 Zn22 Zn24 18.3(6) 84 51
Zn26 Zn22 Zn24 89.2(8) 56 51
Zn26 Zn22 Zn24 116.4(10) 28 51
Zn24 Zn22 Zn24 71.0(7) 84 51
Zn24 Zn22 Zn24 99.6(3) 35 51
Zn24 Zn22 Zn24 119.8(5) 56 51
Zn24 Zn22 Zn24 99.6(3) 79 51
Zn24 Zn22 Zn24 33.1(7) 28 51
Zn26 Zn22 Au23 106.8(7) 84 .
Zn26 Zn22 Au23 106.8(7) 56 .
Zn26 Zn22 Au23 1.0(13) 28 .
Zn24 Zn22 Au23 115.6(3) 84 .
Zn24 Zn22 Au23 88.7(4) 35 .
Zn24 Zn22 Au23 17.9(3) 56 .
Zn24 Zn22 Au23 17.9(3) 79 .
Zn24 Zn22 Au23 88.7(4) 28 .
Zn24 Zn22 Au23 115.6(3) 51 .
Zn26 Zn22 Zn23 1.0(13) 84 9
Zn26 Zn22 Zn23 106.8(7) 56 9
Zn26 Zn22 Zn23 106.8(7) 28 9
Zn24 Zn22 Zn23 88.7(4) 84 9
Zn24 Zn22 Zn23 115.6(3) 35 9
Zn24 Zn22 Zn23 115.6(3) 56 9
Zn24 Zn22 Zn23 88.7(4) 79 9
Zn24 Zn22 Zn23 17.9(3) 28 9
Zn24 Zn22 Zn23 17.9(3) 51 9
Au23 Zn22 Zn23 106.22(18) . 9
Zn26 Au23 Zn26 120(6) . 28
Zn26 Au23 Zn24 77.6(12) . 56
Zn26 Au23 Zn24 77.6(12) 28 56
Zn26 Au23 Zn24 77.6(12) . 79
Zn26 Au23 Zn24 77.6(12) 28 79
Zn24 Au23 Zn24 129(2) 56 79
Zn26 Au23 Zn21 75.1(14) . 84
Zn26 Au23 Zn21 75.1(14) 28 84
Zn24 Au23 Zn21 5.7(10) 56 84
Zn24 Au23 Zn21 123.2(12) 79 84
Zn26 Au23 Zn21 75.1(14) . 58
Zn26 Au23 Zn21 75.1(14) 28 58
Zn24 Au23 Zn21 123.2(12) 56 58
Zn24 Au23 Zn21 5.7(10) 79 58
Zn21 Au23 Zn21 117.5(5) 84 58
Zn26 Au23 Zn35 113(2) . 56
Zn26 Au23 Zn35 113(2) 28 56
Zn24 Au23 Zn35 77.7(10) 56 56
Zn24 Au23 Zn35 153.3(11) 79 56
Zn21 Au23 Zn35 83.5(2) 84 56
Zn21 Au23 Zn35 159.0(4) 58 56
Zn26 Au23 Zn35 113(2) . 79
Zn26 Au23 Zn35 113(2) 28 79
Zn24 Au23 Zn35 153.3(11) 56 79
Zn24 Au23 Zn35 77.7(10) 79 79
Zn21 Au23 Zn35 159.0(4) 84 79
Zn21 Au23 Zn35 83.5(2) 58 79
Zn35 Au23 Zn35 75.6(2) 56 79
Zn26 Au23 Zn22 2(3) . 28
Zn26 Au23 Zn22 118(3) 28 28
Zn24 Au23 Zn22 76.7(6) 56 28
Zn24 Au23 Zn22 76.7(6) 79 28
Zn21 Au23 Zn22 73.97(18) 84 28
Zn21 Au23 Zn22 73.97(18) 58 28
Zn35 Au23 Zn22 114.89(9) 56 28
Zn35 Au23 Zn22 114.89(9) 79 28
Zn26 Au23 Zn22 118(3) . .
Zn26 Au23 Zn22 2(3) 28 .
Zn24 Au23 Zn22 76.7(6) 56 .
Zn24 Au23 Zn22 76.7(6) 79 .
Zn21 Au23 Zn22 73.97(18) 84 .
Zn21 Au23 Zn22 73.97(18) 58 .
Zn35 Au23 Zn22 114.89(9) 56 .
Zn35 Au23 Zn22 114.89(9) 79 .
Zn22 Au23 Zn22 115.6(3) 28 .
Zn26 Au23 Zn21 66.6(15) . 51
Zn26 Au23 Zn21 79.4(17) 28 51
Zn24 Au23 Zn21 118.1(12) 56 51
Zn24 Au23 Zn21 12.7(9) 79 51
Zn21 Au23 Zn21 112.4(5) 84 51
Zn21 Au23 Zn21 8.6(2) 58 51
Zn35 Au23 Zn21 162.5(3) 56 51
Zn35 Au23 Zn21 88.36(18) 79 51
Zn22 Au23 Zn21 65.4(2) 28 51
Zn22 Au23 Zn21 78.0(2) . 51
Zn26 Au23 Zn21 66.6(15) . 79
Zn26 Au23 Zn21 79.4(17) 28 79
Zn24 Au23 Zn21 12.7(9) 56 79
Zn24 Au23 Zn21 118.1(12) 79 79
Zn21 Au23 Zn21 8.6(2) 84 79
Zn21 Au23 Zn21 112.4(5) 58 79
Zn35 Au23 Zn21 88.36(18) 56 79
Zn35 Au23 Zn21 162.5(3) 79 79
Zn22 Au23 Zn21 65.4(2) 28 79
Zn22 Au23 Zn21 78.0(2) . 79
Zn21 Au23 Zn21 106.6(4) 51 79
Zn23 Zn24 Au23 0.0(10) 58 58
Zn23 Zn24 Zn26 50(2) 58 35
Au23 Zn24 Zn26 50(2) 58 35
Zn23 Zn24 Zn26 50(2) 58 58
Au23 Zn24 Zn26 50(2) 58 58
Zn26 Zn24 Zn26 86(4) 35 58
Zn23 Zn24 Zn21 171.0(16) 58 79
Au23 Zn24 Zn21 171.0(16) 58 79
Zn26 Zn24 Zn21 125(2) 35 79
Zn26 Zn24 Zn21 125(2) 58 79
Zn23 Zn24 Zn24 25.5(11) 58 74
Au23 Zn24 Zn24 25.5(11) 58 74
Zn26 Zn24 Zn24 43.2(19) 35 74
Zn26 Zn24 Zn24 43.2(19) 58 74
Zn21 Zn24 Zn24 145.5(6) 79 74
Zn23 Zn24 Zn21 162.2(12) 58 74
Au23 Zn24 Zn21 162.2(12) 58 74
Zn26 Zn24 Zn21 114(2) 35 74
Zn26 Zn24 Zn21 129(2) 58 74
Zn21 Zn24 Zn21 11.5(3) 79 74
Zn24 Zn24 Zn21 138.6(4) 74 74
Zn23 Zn24 Zn21 162.2(12) 58 84
Au23 Zn24 Zn21 162.2(12) 58 84
Zn26 Zn24 Zn21 129(2) 35 84
Zn26 Zn24 Zn21 114(2) 58 84
Zn21 Zn24 Zn21 11.5(3) 79 84
Zn24 Zn24 Zn21 138.6(4) 74 84
Zn21 Zn24 Zn21 19.6(4) 74 84
Zn23 Zn24 Zn35 83.9(11) 58 .
Au23 Zn24 Zn35 83.9(11) 58 .
Zn26 Zn24 Zn35 106(2) 35 .
Zn26 Zn24 Zn35 106(2) 58 .
Zn21 Zn24 Zn35 105.0(8) 79 .
Zn24 Zn24 Zn35 109.5(4) 74 .
Zn21 Zn24 Zn35 110.7(6) 74 .
Zn21 Zn24 Zn35 110.7(6) 84 .
Zn23 Zn24 Zn22 85.4(7) 58 28
Au23 Zn24 Zn22 85.4(7) 58 28
Zn26 Zn24 Zn22 112(2) 35 28
Zn26 Zn24 Zn22 35(2) 58 28
Zn21 Zn24 Zn22 90.2(4) 79 28
Zn24 Zn24 Zn22 73.5(3) 74 28
Zn21 Zn24 Zn22 95.7(5) 74 28
Zn21 Zn24 Zn22 78.7(4) 84 28
Zn35 Zn24 Zn22 118.7(3) . 28
Zn23 Zn24 Zn22 85.4(7) 58 51
Au23 Zn24 Zn22 85.4(7) 58 51
Zn26 Zn24 Zn22 35(2) 35 51
Zn26 Zn24 Zn22 112(2) 58 51
Zn21 Zn24 Zn22 90.2(4) 79 51
Zn24 Zn24 Zn22 73.5(3) 74 51
Zn21 Zn24 Zn22 78.7(4) 74 51
Zn21 Zn24 Zn22 95.7(5) 84 51
Zn35 Zn24 Zn22 118.7(3) . 51
Zn22 Zn24 Zn22 120.2(5) 28 51
Zn23 Zn24 Cr20 100.0(12) 58 .
Au23 Zn24 Cr20 100.0(12) 58 .
Zn26 Zn24 Cr20 76(2) 35 .
Zn26 Zn24 Cr20 76(2) 58 .
Zn21 Zn24 Cr20 71.1(6) 79 .
Zn24 Zn24 Cr20 74.4(3) 74 .
Zn21 Zn24 Cr20 65.5(4) 74 .
Zn21 Zn24 Cr20 65.5(4) 84 .
Zn35 Zn24 Cr20 176.1(7) . .
Zn22 Zn24 Cr20 61.9(3) 28 .
Zn22 Zn24 Cr20 61.9(3) 51 .
Au23 Zn26 Zn24 52(2) . 56
Au23 Zn26 Zn24 52(2) . 79
Zn24 Zn26 Zn24 94(4) 56 79
Au23 Zn26 Zn26 30(3) . 28
Zn24 Zn26 Zn26 46.9(19) 56 28
Zn24 Zn26 Zn26 46.9(19) 79 28
Au23 Zn26 Zn22 177(4) . 28
Zn24 Zn26 Zn22 127(2) 56 28
Zn24 Zn26 Zn22 127(2) 79 28
Zn26 Zn26 Zn22 146.8(13) 28 28
Au23 Zn26 Zn21 84.1(18) . 84
Zn24 Zn26 Zn21 32.4(12) 56 84
Zn24 Zn26 Zn21 116(3) 79 84
Zn26 Zn26 Zn21 71.4(11) 28 84
Zn22 Zn26 Zn21 94.2(13) 28 84
Au23 Zn26 Zn21 84.1(18) . 58
Zn24 Zn26 Zn21 116(3) 56 58
Zn24 Zn26 Zn21 32.4(12) 79 58
Zn26 Zn26 Zn21 71.4(11) 28 58
Zn22 Zn26 Zn21 94.2(13) 28 58
Zn21 Zn26 Zn21 123.4(19) 84 58
Au23 Zn26 Zn15 107(3) . 30
Zn24 Zn26 Zn15 118(2) 56 30
Zn24 Zn26 Zn15 118(2) 79 30
Zn26 Zn26 Zn15 137.2(10) 28 30
Zn22 Zn26 Zn15 76.0(15) 28 30
Zn21 Zn26 Zn15 118.2(10) 84 30
Zn21 Zn26 Zn15 118.2(10) 58 30
Au23 Zn26 Zn21 97.1(19) . 79
Zn24 Zn26 Zn21 45.4(14) 56 79
Zn24 Zn26 Zn21 124(3) 79 79
Zn26 Zn26 Zn21 82.4(10) 28 79
Zn22 Zn26 Zn21 81.3(11) 28 79
Zn21 Zn26 Zn21 13.0(4) 84 79
Zn21 Zn26 Zn21 123.5(18) 58 79
Zn15 Zn26 Zn21 115.1(10) 30 79
Au23 Zn26 Zn21 97.1(19) . 51
Zn24 Zn26 Zn21 124(3) 56 51
Zn24 Zn26 Zn21 45.4(14) 79 51
Zn26 Zn26 Zn21 82.4(10) 28 51
Zn22 Zn26 Zn21 81.3(11) 28 51
Zn21 Zn26 Zn21 123.5(18) 84 51
Zn21 Zn26 Zn21 13.0(4) 58 51
Zn15 Zn26 Zn21 115.1(10) 30 51
Zn21 Zn26 Zn21 120.2(16) 79 51
Au23 Zn26 Cr20 105(3) . .
Zn24 Zn26 Cr20 82(2) 56 .
Zn24 Zn26 Cr20 82(2) 79 .
Zn26 Zn26 Cr20 75.1(10) 28 .
Zn22 Zn26 Cr20 71.7(13) 28 .
Zn21 Zn26 Cr20 65.1(10) 84 .
Zn21 Zn26 Cr20 65.1(10) 58 .
Zn15 Zn26 Cr20 148(2) 30 .
Zn21 Zn26 Cr20 60.1(8) 79 .
Zn21 Zn26 Cr20 60.1(8) 51 .
Zn21 Zn25 Zn21 15.0(4) 84 74
Zn21 Zn25 Zn13 159.7(2) 84 9
Zn21 Zn25 Zn13 159.7(2) 74 9
Zn21 Zn25 Zn15 105.24(17) 84 9
Zn21 Zn25 Zn15 95.4(2) 74 9
Zn13 Zn25 Zn15 65.73(11) 9 9
Zn21 Zn25 Zn15 95.4(2) 84 5
Zn21 Zn25 Zn15 105.24(17) 74 5
Zn13 Zn25 Zn15 65.73(11) 9 5
Zn15 Zn25 Zn15 80.27(15) 9 5
Zn21 Zn25 Zn32 60.0(2) 84 74
Zn21 Zn25 Zn32 60.0(2) 74 74
Zn13 Zn25 Zn32 139.17(16) 9 74
Zn15 Zn25 Zn32 137.09(10) 9 74
Zn15 Zn25 Zn32 137.09(10) 5 74
Zn21 Zn25 Zn24 43.0(3) 84 35
Zn21 Zn25 Zn24 29.7(4) 74 35
Zn13 Zn25 Zn24 132.6(3) 9 35
Zn15 Zn25 Zn24 66.8(3) 9 35
Zn15 Zn25 Zn24 106.6(2) 5 35
Zn32 Zn25 Zn24 79.9(3) 74 35
Zn21 Zn25 Zn24 29.7(4) 84 56
Zn21 Zn25 Zn24 43.0(3) 74 56
Zn13 Zn25 Zn24 132.6(3) 9 56
Zn15 Zn25 Zn24 106.6(2) 9 56
Zn15 Zn25 Zn24 66.8(3) 5 56
Zn32 Zn25 Zn24 79.9(3) 74 56
Zn24 Zn25 Zn24 63.5(6) 35 56
Zn21 Zn25 Zn34 111.52(17) 84 3_556
Zn21 Zn25 Zn34 119.0(2) 74 3_556
Zn13 Zn25 Zn34 81.18(13) 9 3_556
Zn15 Zn25 Zn34 142.62(14) 9 3_556
Zn15 Zn25 Zn34 102.29(8) 5 3_556
Zn32 Zn25 Zn34 62.69(8) 74 3_556
Zn24 Zn25 Zn34 142.6(3) 35 3_556
Zn24 Zn25 Zn34 108.6(2) 56 3_556
Zn21 Zn25 Zn34 119.0(2) 84 4_556
Zn21 Zn25 Zn34 111.52(17) 74 4_556
Zn13 Zn25 Zn34 81.18(13) 9 4_556
Zn15 Zn25 Zn34 102.29(8) 9 4_556
Zn15 Zn25 Zn34 142.62(14) 5 4_556
Zn32 Zn25 Zn34 62.69(8) 74 4_556
Zn24 Zn25 Zn34 108.6(2) 35 4_556
Zn24 Zn25 Zn34 142.6(3) 56 4_556
Zn34 Zn25 Zn34 53.65(8) 3_556 4_556
Zn21 Zn25 Zn35 70.67(19) 84 56
Zn21 Zn25 Zn35 85.3(2) 74 56
Zn13 Zn25 Zn35 105.52(7) 9 56
Zn15 Zn25 Zn35 144.49(11) 9 56
Zn15 Zn25 Zn35 65.47(7) 5 56
Zn32 Zn25 Zn35 72.95(7) 74 56
Zn24 Zn25 Zn35 113.1(3) 35 56
Zn24 Zn25 Zn35 52.3(3) 56 56
Zn34 Zn25 Zn35 59.25(6) 3_556 56
Zn34 Zn25 Zn35 110.45(10) 4_556 56
Zn21 Zn25 Zn35 85.3(2) 84 35
Zn21 Zn25 Zn35 70.67(19) 74 35
Zn13 Zn25 Zn35 105.52(7) 9 35
Zn15 Zn25 Zn35 65.47(7) 9 35
Zn15 Zn25 Zn35 144.49(11) 5 35
Zn32 Zn25 Zn35 72.95(7) 74 35
Zn24 Zn25 Zn35 52.3(3) 35 35
Zn24 Zn25 Zn35 113.1(3) 56 35
Zn34 Zn25 Zn35 110.45(10) 3_556 35
Zn34 Zn25 Zn35 59.25(6) 4_556 35
Zn35 Zn25 Zn35 144.92(13) 56 35

loop_
_geom_bond_atom_site_label_1
_geom_bond_atom_site_label_2
_geom_bond_distance
_geom_bond_site_symmetry_2
Zn10 Zn11 1.751(10) .
Zn10 Zn11 1.751(10) 4
Zn10 Zn11 1.751(10) 3
Zn10 Zn11 1.751(10) 2
Zn10 Cr12 2.7465(10) 1_444
Zn10 Au12 2.7465(10) 1_444
Zn10 Cr12 2.7465(10) 4_466
Zn10 Au12 2.7465(10) 2_664
Zn10 Au12 2.7465(10) 3_646
Zn10 Au12 2.7465(10) 4_466
Zn10 Cr12 2.7465(10) 3_646
Zn10 Cr12 2.7465(10) 2_664
Zn11 Zn13 2.503(6) 5
Zn11 Zn13 2.503(6) 9
Zn11 Zn13 2.503(6) .
Zn11 Zn15 2.678(7) 9
Zn11 Zn15 2.678(7) 5
Zn11 Zn15 2.678(7) .
Zn11 Au12 2.721(3) 2_664
Zn11 Cr12 2.721(3) 2_664
Zn11 Au12 2.721(3) 3_646
Zn11 Au12 2.721(3) 4_466
Zn11 Cr12 2.721(3) 3_646
Au12 Zn45 2.590(2) 10_656
Au12 Zn45 2.590(2) 6_566
Au12 Zn45 2.590(2) 2_665
Au12 Zn13 2.686(4) 10_666
Au12 Zn13 2.686(4) 6_666
Au12 Zn13 2.686(4) 2_666
Au12 Zn15 2.697(2) 10_666
Au12 Zn15 2.697(2) 6_666
Au12 Zn15 2.697(2) 2_666
Au12 Zn11 2.721(3) 2_666
Au12 Zn11 2.721(3) 4_666
Au12 Zn11 2.721(3) 3_666
Zn13 Zn11 2.503(6) 4
Zn13 Zn25 2.666(6) 5
Zn13 Zn25 2.666(6) 6
Zn13 Cr12 2.686(4) 3_646
Zn13 Au12 2.686(4) 2_664
Zn13 Au12 2.686(4) 3_646
Zn13 Cr12 2.686(4) 2_664
Zn13 Zn15 2.8968(17) 11
Zn13 Zn15 2.8968(17) 4
Zn13 Zn15 2.8968(17) 9
Zn13 Zn15 2.8968(17) .
Zn15 Zn26 2.41(4) 84
Zn15 Zn22 2.633(4) .
Zn15 Zn25 2.6718(19) 9
Zn15 Zn25 2.6718(19) 5
Zn15 Au12 2.697(2) 2_664
Zn15 Cr12 2.697(2) 2_664
Zn15 Zn23 2.740(4) 9
Zn15 Au23 2.740(4) 9
Zn15 Zn45 2.841(2) 8_655
Zn15 Zn45 2.841(2) 11_565
Cr42 Zn45 2.560(2) 57
Cr42 Zn45 2.560(2) 29
Cr42 Zn45 2.560(2) 73
Cr42 Zn34 2.601(3) 57
Cr42 Zn34 2.601(3) 29
Cr42 Zn34 2.601(3) 73
Cr42 Zn43 2.630(3) 81
Cr42 Zn43 2.630(3) 25
Cr42 Zn43 2.630(3) 53
Cr42 Zn35 2.650(2) 57
Cr42 Zn35 2.650(2) 29
Cr42 Zn35 2.650(2) 73
Zn43 Cr42 2.630(3) 4_566
Zn43 Cr42 2.630(3) 25_544
Zn43 Zn45 2.750(2) 81_545
Zn43 Zn45 2.750(2) 49_554
Zn43 Zn45 2.750(2) 59_565
Zn43 Zn45 2.750(2) 76_556
Zn43 Zn43 2.760(4) 10_656
Zn43 Zn43 2.760(4) 54_565
Zn43 Zn43 2.760(4) 57_554
Zn43 Zn43 2.760(4) 77_545
Zn43 Zn35 2.784(3) 5
Zn43 Zn35 2.784(3) 30
Zn45 Cr42 2.560(2) 73_445
Zn45 Cr12 2.590(2) 2_665
Zn45 Au12 2.590(2) 2_665
Zn45 Zn34 2.715(3) .
Zn45 Zn35 2.7338(15) 33_545
Zn45 Zn35 2.7338(15) 53_455
Zn45 Zn43 2.750(2) 29_545
Zn45 Zn43 2.750(2) 49_455
Zn45 Zn15 2.841(2) 8_556
Zn45 Zn15 2.841(2) 11_556
Zn45 Zn13 2.961(3) 10_556
Zn45 Zn45 3.064(4) 11_566
Zn30 Zn32 2.783(3) .
Zn30 Zn32 2.783(3) 4_566
Zn30 Zn32 2.783(3) 2_665
Zn30 Zn32 2.783(3) 3_656
Zn30 Zn34 3.056(2) 57
Zn30 Zn34 3.056(2) 73
Zn30 Zn34 3.056(2) 29
Zn30 Zn34 3.056(2) 60_565
Zn30 Zn34 3.056(2) 76_556
Zn30 Zn34 3.056(2) 75_556
Zn30 Zn34 3.056(2) 59_565
Zn30 Zn34 3.056(2) 31_655
Zn32 Zn21 2.638(9) .
Zn32 Zn21 2.638(9) 9
Zn32 Zn21 2.638(9) 5
Zn32 Zn25 2.706(3) 74
Zn32 Zn25 2.706(3) 58
Zn32 Zn25 2.706(3) 30
Zn32 Zn34 2.8502(18) 31_655
Zn32 Zn34 2.8502(18) 60_565
Zn32 Zn34 2.8502(18) 75_556
Zn32 Zn34 2.8502(18) 59_565
Zn32 Zn34 2.8502(18) 76_556
Zn34 Zn34 2.502(4) 2
Zn34 Cr42 2.601(3) 73_445
Zn34 Zn34 2.692(3) 33_545
Zn34 Zn34 2.692(3) 53_455
Zn34 Zn35 2.765(2) 33_545
Zn34 Zn35 2.765(2) 53_455
Zn34 Zn25 2.772(3) 4_556
Zn34 Zn25 2.772(3) 3_556
Zn34 Zn32 2.8502(18) 75_546
Zn34 Zn32 2.8502(18) 76_456
Zn34 Zn30 3.056(2) 73_445
Zn35 Zn24 2.465(12) .
Zn35 Zn23 2.508(6) 58
Zn35 Au23 2.508(6) 58
Zn35 Cr42 2.650(2) 73_445
Zn35 Zn45 2.7338(15) 33_545
Zn35 Zn45 2.7338(15) 53_455
Zn35 Zn34 2.765(2) 33_545
Zn35 Zn34 2.765(2) 53_455
Zn35 Zn43 2.784(3) 9
Zn35 Zn25 2.8214(17) 35
Zn35 Zn25 2.8214(17) 56
Zn35 Zn26 2.90(4) 35
Cr20 Zn21 2.573(8) 9
Cr20 Zn21 2.573(8) 5
Cr20 Zn21 2.573(8) .
Cr20 Zn21 2.573(8) 84
Cr20 Zn21 2.573(8) 58
Cr20 Zn21 2.573(8) 56
Cr20 Zn21 2.573(8) 30
Cr20 Zn21 2.573(8) 74
Cr20 Zn21 2.573(8) 28
Cr20 Zn21 2.573(8) 35
Cr20 Zn21 2.573(8) 51
Cr20 Zn21 2.573(8) 79
Zn21 Zn21 0.670(16) 9
Zn21 Zn21 0.670(16) 5
Zn21 Zn24 1.381(18) 58
Zn21 Zn24 1.965(17) 30
Zn21 Zn24 1.965(17) 74
Zn21 Zn26 2.11(2) 79
Zn21 Zn26 2.11(2) 30
Zn21 Zn23 2.168(10) 30
Zn21 Au23 2.168(10) 30
Zn21 Zn26 2.53(2) 58
Zn21 Zn26 2.53(2) 51
Zn21 Zn25 2.566(6) 30
Zn22 Zn26 1.80(4) 84
Zn22 Zn26 1.80(4) 56
Zn22 Zn26 1.80(4) 28
Zn22 Zn24 2.511(6) 84
Zn22 Zn24 2.511(6) 35
Zn22 Zn24 2.511(6) 56
Zn22 Zn24 2.511(6) 79
Zn22 Zn24 2.511(6) 28
Zn22 Zn24 2.511(6) 51
Zn22 Au23 2.572(4) .
Zn22 Zn23 2.572(4) 9
Au23 Zn26 0.77(4) .
Au23 Zn26 0.77(4) 28
Au23 Zn24 0.793(15) 56
Au23 Zn24 0.793(15) 79
Au23 Zn21 2.168(10) 84
Au23 Zn21 2.168(10) 58
Au23 Zn35 2.508(6) 56
Au23 Zn35 2.508(6) 79
Au23 Zn22 2.572(4) 28
Au23 Zn21 2.731(7) 51
Au23 Zn21 2.731(7) 79
Zn24 Zn23 0.793(15) 58
Zn24 Au23 0.793(15) 58
Zn24 Zn26 0.98(3) 35
Zn24 Zn26 0.98(3) 58
Zn24 Zn21 1.381(18) 79
Zn24 Zn24 1.43(3) 74
Zn24 Zn21 1.965(17) 74
Zn24 Zn21 1.965(17) 84
Zn24 Zn22 2.511(6) 28
Zn24 Zn22 2.511(6) 51
Zn26 Zn24 0.98(3) 56
Zn26 Zn24 0.98(3) 79
Zn26 Zn26 1.34(9) 28
Zn26 Zn22 1.80(4) 28
Zn26 Zn21 2.11(2) 84
Zn26 Zn21 2.11(2) 58
Zn26 Zn15 2.41(4) 30
Zn26 Zn21 2.53(2) 79
Zn26 Zn21 2.53(2) 51
Zn25 Zn21 2.566(6) 84
Zn25 Zn21 2.566(6) 74
Zn25 Zn13 2.666(6) 9
Zn25 Zn15 2.6718(19) 9
Zn25 Zn15 2.6718(19) 5
Zn25 Zn32 2.706(3) 74
Zn25 Zn24 2.769(10) 35
Zn25 Zn24 2.769(10) 56
Zn25 Zn34 2.772(3) 3_556
Zn25 Zn34 2.772(3) 4_556
Zn25 Zn35 2.8214(17) 56
Zn25 Zn35 2.8214(17) 35
